data_4334158
loop_
_publ_author_name
'Amaia Iturrospe'
'Be\~nat Artetxe'
'Santiago Reinoso'
'Leire San Felices'
'Pablo Vitoria'
'Luis Lezama'
'Juan M. Guti\'errez-Zorrilla'

_publ_section_title
;
 Copper(II) Complexes of Tetradentate Pyridyl Ligands Supported on Keggin
 Polyoxometalates: Single-Crystal to Single-Crystal Transformations
 Promoted by Reversible Dehydration Processes
;
_journal_name_full 'Inorganic Chemistry'
_journal_page_first 3084
_journal_page_last 3093
_journal_paper_doi 10.1021/ic302499f
_journal_volume 52
_journal_year 2013
_chemical_compound_source 'synthesis as described'
_chemical_formula_moiety 'C34 H52 Cu2 N8 O42 Si W12, 3(H2 O)'
_chemical_formula_sum 'C34 H58 Cu2 N8 O45 Si W12'
_chemical_formula_weight 3660.11
_chemical_name_systematic
;
 ?
;
_space_group_IT_number 14
_symmetry_cell_setting monoclinic
_symmetry_Int_Tables_number 14
_symmetry_space_group_name_Hall '-P 2yn'
_symmetry_space_group_name_H-M 'P 1 21/n 1'
_atom_sites_solution_hydrogens geom
_atom_sites_solution_primary direct
_atom_sites_solution_secondary difmap
_audit_creation_date 2012-11-15T10:48:02-00:00
_audit_creation_method 'WinGX routine CIF_UPDATE'
_cell_angle_alpha 90
_cell_angle_beta 96.104(2)
_cell_angle_gamma 90
_cell_formula_units_Z 2
_cell_length_a 10.9853(2)
_cell_length_b 12.0992(3)
_cell_length_c 24.7010(6)
_cell_measurement_reflns_used 10289
_cell_measurement_temperature 100(2)
_cell_measurement_theta_max 30.6378
_cell_measurement_theta_min 2.8934
_cell_measurement_wavelength 0.71073
_cell_volume 3264.48(13)
_computing_cell_refinement 'CrysAlis Pro (Oxford Diffraction Ltd., 2011)'
_computing_data_collection 'CrysAlis Pro (Oxford Diffraction Ltd., 2011)'
_computing_data_reduction 'CrysAlis Pro (Oxford Diffraction Ltd., 2011)'
_computing_molecular_graphics 'Diamond v.3.2f (Crystal Impact GbR, 2008)'
_computing_publication_material 'WinGX publication routines (Farrugia, 1999)'
_computing_structure_refinement 'SHELXL-97 (Sheldrick, 2008)'
_computing_structure_solution 'OLEX2 (Dolomanov et al, 2010)'
_diffrn_ambient_temperature 100(2)
_diffrn_detector 'CCD plate'
_diffrn_detector_area_resol_mean 8.3504
_diffrn_detector_type Sapphire2
_diffrn_measured_fraction_theta_full 0.999
_diffrn_measured_fraction_theta_max 0.999
_diffrn_measurement_details
;
  1 omega  -99.00   14.00   1.0000   90.0000
omega____ theta____ kappa____ phi______ frames
    -      -25.3955  -77.0000  -60.0000 113

  2 omega  -55.00   65.00   1.0000   90.0000
omega____ theta____ kappa____ phi______ frames
    -       26.3330  -77.0000   60.0000 120

  3 omega   55.00   86.00   1.0000   90.0000
omega____ theta____ kappa____ phi______ frames
    -       26.3330   77.0000  -30.0000 31

  4 omega -108.00    3.00   1.0000   90.0000
omega____ theta____ kappa____ phi______ frames
    -      -25.3955  -77.0000 -180.0000 111

;
_diffrn_measurement_device '\k-geometry diffractometer'
_diffrn_measurement_device_type 'Agilent Xcalibur'
_diffrn_measurement_method '\w scans'
_diffrn_orient_matrix_UB_11 -0.0620157
_diffrn_orient_matrix_UB_12 -0.0142148
_diffrn_orient_matrix_UB_13 -0.0079289
_diffrn_orient_matrix_UB_21 -0.0147796
_diffrn_orient_matrix_UB_22 0.0123173
_diffrn_orient_matrix_UB_23 0.0265814
_diffrn_orient_matrix_UB_31 -0.0126115
_diffrn_orient_matrix_UB_32 0.055505
_diffrn_orient_matrix_UB_33 -0.0079861
_diffrn_radiation_monochromator graphite
_diffrn_radiation_probe x-ray
_diffrn_radiation_type MoK\a
_diffrn_radiation_wavelength 0.71073
_diffrn_reflns_av_R_equivalents 0.0334
_diffrn_reflns_av_unetI/netI 0.0492
_diffrn_reflns_limit_h_max 14
_diffrn_reflns_limit_h_min -14
_diffrn_reflns_limit_k_max 16
_diffrn_reflns_limit_k_min -16
_diffrn_reflns_limit_l_max 32
_diffrn_reflns_limit_l_min -28
_diffrn_reflns_number 23034
_diffrn_reflns_theta_full 28.25
_diffrn_reflns_theta_max 28.25
_diffrn_reflns_theta_min 2.9
_diffrn_source_current 40
_diffrn_source_power 0.04
_diffrn_source_voltage 50
_exptl_absorpt_coefficient_mu 21.805
_exptl_absorpt_correction_T_max 0.554
_exptl_absorpt_correction_T_min 0.138
_exptl_absorpt_correction_type analytical
_exptl_absorpt_process_details
;
        CrysAlisPro, Oxford Diffraction Ltd.,
        Version 1.171.33.66 (release 28-04-2010 CrysAlis171 .NET)
        (compiled Apr 28 2010,14:27:37)
Analytical numeric absorption correction using a multifaceted crystal
                        model based on expressions derived by R.C. Clark & J.S.
        (Clark, R. C. & Reid, J. S. (1995). Acta Cryst. A51, 887-897)
;
_exptl_crystal_colour Brown
_exptl_crystal_density_diffrn 3.713
_exptl_crystal_description 'hexagonal plate'
_exptl_crystal_F_000 3256
_exptl_crystal_size_max 0.1314
_exptl_crystal_size_mid 0.1094
_exptl_crystal_size_min 0.028
_refine_diff_density_max 2.811
_refine_diff_density_min -2.531
_refine_diff_density_rms 0.318
_refine_ls_extinction_method none
_refine_ls_goodness_of_fit_ref 1.098
_refine_ls_hydrogen_treatment constr
_refine_ls_matrix_type full
_refine_ls_number_parameters 320
_refine_ls_number_reflns 8067
_refine_ls_number_restraints 0
_refine_ls_restrained_S_all 1.098
_refine_ls_R_factor_all 0.0564
_refine_ls_R_factor_gt 0.041
_refine_ls_shift/su_max 0.002
_refine_ls_shift/su_mean 0
_refine_ls_structure_factor_coef Fsqd
_refine_ls_weighting_details 'calc w=1/[\s^2^(Fo^2^)+(0.0355P)^2^+13.8571P] where P=(Fo^2^+2Fc^2^)/3'
_refine_ls_weighting_scheme calc
_refine_ls_wR_factor_gt 0.0818
_refine_ls_wR_factor_ref 0.0847
_reflns_number_gt 6449
_reflns_number_total 8067
_reflns_threshold_expression >2sigma(I)
_cod_data_source_file ic302499f_si_002_2.cif
_cod_data_source_block 2
_cod_database_code 4334158

loop_
_symmetry_equiv_pos_as_xyz
'x, y, z'
'-x+1/2, y+1/2, -z+1/2'
'-x, -y, -z'
'x-1/2, -y-1/2, z-1/2'

loop_
_atom_site_label
_atom_site_type_symbol
_atom_site_fract_x
_atom_site_fract_y
_atom_site_fract_z
_atom_site_U_iso_or_equiv
_atom_site_adp_type
_atom_site_occupancy
_atom_site_symmetry_multiplicity
_atom_site_calc_flag
_atom_site_refinement_flags
Si1 Si 0.5 0 0.5 0.0077(6) Uani 1 2 d S
W1 W 0.69946(4) 0.10177(3) 0.409114(16) 0.01818(10) Uani 1 1 d .
W2 W 0.39700(3) 0.02839(3) 0.360368(14) 0.01169(9) Uani 1 1 d .
W3 W 0.45241(4) 0.26601(3) 0.442827(17) 0.02035(10) Uani 1 1 d .
W4 W 0.19324(4) -0.06177(3) 0.452892(15) 0.01508(9) Uani 1 1 d .
W5 W 0.26080(4) 0.16868(4) 0.538048(16) 0.02394(11) Uani 1 1 d .
W6 W 0.56859(4) 0.23741(3) 0.580532(15) 0.01726(10) Uani 1 1 d .
O1 O 0.7922(7) 0.1518(6) 0.3653(3) 0.0243(16) Uiso 1 1 d .
O2 O 0.3491(8) 0.0408(7) 0.2943(3) 0.044(2) Uiso 1 1 d .
O3 O 0.4299(7) 0.3908(6) 0.4155(3) 0.0254(16) Uiso 1 1 d .
O4 O 0.0496(8) -0.0937(7) 0.4296(3) 0.044(2) Uiso 1 1 d .
O5 O 0.1479(7) 0.2497(6) 0.5555(3) 0.0222(16) Uiso 1 1 d .
O6 O 0.5989(8) 0.3469(7) 0.6205(3) 0.039(2) Uiso 1 1 d .
O7A O 0.5638(12) 0.0655(11) 0.3456(6) 0.014(3) Uiso 0.495(10) 1 d P
O7B O 0.5650(11) 0.0427(10) 0.3732(5) 0.012(3) Uiso 0.505(10) 1 d P
O8A O 0.3798(12) 0.1890(11) 0.3717(6) 0.012(3) Uiso 0.495(10) 1 d P
O8B O 0.3861(11) 0.1645(10) 0.3970(6) 0.012(3) Uiso 0.505(10) 1 d P
O9A O 0.6108(12) 0.2423(11) 0.4090(6) 0.013(3) Uiso 0.495(10) 1 d P
O9B O 0.6101(11) 0.2157(10) 0.4334(5) 0.012(3) Uiso 0.505(10) 1 d P
O10A O 0.8262(13) 0.1305(10) 0.4745(5) 0.011(3) Uiso 0.495(10) 1 d P
O10B O 0.2342(13) -0.1168(10) 0.5235(5) 0.011(3) Uiso 0.505(10) 1 d P
O11A O 0.2295(14) -0.0021(12) 0.3805(6) 0.018(3) Uiso 0.495(10) 1 d P
O11B O 0.2641(12) 0.0100(10) 0.3990(5) 0.011(3) Uiso 0.505(10) 1 d P
O12A O 0.3028(12) 0.2795(11) 0.4810(5) 0.013(3) Uiso 0.495(10) 1 d P
O12B O 0.3196(12) 0.2194(11) 0.4732(5) 0.014(3) Uiso 0.505(10) 1 d P
O13A O 0.5323(11) 0.3335(11) 0.5147(5) 0.009(3) Uiso 0.495(10) 1 d P
O13B O 0.5434(11) 0.2690(11) 0.5088(5) 0.012(3) Uiso 0.505(10) 1 d P
O14A O 0.2056(14) 0.0814(10) 0.4825(5) 0.012(3) Uiso 0.495(10) 1 d P
O14B O 0.1433(14) 0.0750(11) 0.4839(5) 0.015(3) Uiso 0.505(10) 1 d P
O15A O 0.3884(12) 0.2605(11) 0.5860(5) 0.013(3) Uiso 0.495(10) 1 d P
O15B O 0.4011(11) 0.1980(11) 0.5770(5) 0.012(3) Uiso 0.505(10) 1 d P
O16A O 0.7440(14) 0.2026(12) 0.5752(6) 0.017(3) Uiso 0.495(10) 1 d P
O16B O 0.7065(13) 0.1859(11) 0.5574(6) 0.013(3) Uiso 0.505(10) 1 d P
O17A O 0.2241(13) 0.0470(10) 0.5882(5) 0.011(3) Uiso 0.495(10) 1 d P
O17B O 0.2830(13) 0.0537(11) 0.5848(5) 0.012(3) Uiso 0.505(10) 1 d P
O18A O 0.5905(13) 0.1304(11) 0.6438(6) 0.015(3) Uiso 0.495(10) 1 d P
O18B O 0.5575(12) 0.1184(10) 0.6247(5) 0.010(3) Uiso 0.505(10) 1 d P
O19 O 0.5866(11) 0.0471(9) 0.5489(4) 0.009(2) Uiso 0.5 1 d P
O20 O 0.3577(10) -0.0036(9) 0.5134(4) 0.007(2) Uiso 0.5 1 d P
O21 O 0.5078(10) 0.0686(9) 0.4437(4) 0.007(2) Uiso 0.5 1 d P
O22 O 0.4596(10) 0.1308(9) 0.5127(4) 0.005(2) Uiso 0.5 1 d P
C1 C 0.5841(10) 0.3631(9) 0.3001(4) 0.024(2) Uiso 1 1 d .
H1 H 0.5782 0.3557 0.3381 0.029 Uiso 1 1 calc R
C2 C 0.4765(11) 0.3809(9) 0.2656(4) 0.027(2) Uiso 1 1 d .
H2 H 0.3992 0.3886 0.2791 0.033 Uiso 1 1 calc R
C3 C 0.4895(10) 0.3866(9) 0.2100(4) 0.026(2) Uiso 1 1 d .
H3 H 0.4197 0.3986 0.1845 0.031 Uiso 1 1 calc R
C4 C 0.6036(9) 0.3750(8) 0.1923(4) 0.023(2) Uiso 1 1 d .
H4 H 0.6121 0.3784 0.1544 0.027 Uiso 1 1 calc R
C5 C 0.7045(9) 0.3585(8) 0.2286(4) 0.020(2) Uiso 1 1 d .
C6 C 0.8299(10) 0.3407(9) 0.2135(4) 0.026(2) Uiso 1 1 d .
H6A H 0.8715 0.4127 0.2106 0.032 Uiso 1 1 calc R
H6B H 0.826 0.3033 0.1777 0.032 Uiso 1 1 calc R
C7 C 1.0322(10) 0.2800(9) 0.2500(4) 0.028(2) Uiso 1 1 d .
H7A H 1.0558 0.359 0.2527 0.033 Uiso 1 1 calc R
H7B H 1.0461 0.2542 0.2131 0.033 Uiso 1 1 calc R
C8 C 1.1166(11) 0.2138(10) 0.2924(4) 0.030(3) Uiso 1 1 d .
H8A H 1.1995 0.2465 0.2946 0.036 Uiso 1 1 calc R
H8B H 1.1226 0.1372 0.2788 0.036 Uiso 1 1 calc R
C9 C 1.0774(10) 0.2083(9) 0.3507(4) 0.026(2) Uiso 1 1 d .
H9A H 1.017 0.148 0.3522 0.031 Uiso 1 1 calc R
H9B H 1.1499 0.1894 0.3763 0.031 Uiso 1 1 calc R
C10 C 0.9964(10) 0.2953(9) 0.4269(4) 0.025(2) Uiso 1 1 d .
H10A H 1.0707 0.3109 0.452 0.029 Uiso 1 1 calc R
H10B H 0.9718 0.2177 0.4325 0.029 Uiso 1 1 calc R
C11 C 0.8946(9) 0.3720(8) 0.4389(4) 0.020(2) Uiso 1 1 d .
C12 C 0.8708(11) 0.3956(9) 0.4914(5) 0.031(3) Uiso 1 1 d .
H12 H 0.9228 0.3682 0.5216 0.037 Uiso 1 1 calc R
C13 C 0.7712(11) 0.4589(9) 0.4992(5) 0.030(3) Uiso 1 1 d .
H13 H 0.7504 0.4715 0.535 0.037 Uiso 1 1 calc R
C14 C 0.7021(10) 0.5037(9) 0.4561(4) 0.027(2) Uiso 1 1 d .
H14 H 0.6344 0.5499 0.4614 0.033 Uiso 1 1 calc R
C15 C 0.7319(10) 0.4809(9) 0.4040(4) 0.025(2) Uiso 1 1 d .
H15 H 0.6859 0.5147 0.3737 0.03 Uiso 1 1 calc R
C16 C 0.8601(11) 0.1554(9) 0.2469(4) 0.030(3) Uiso 1 1 d .
H16A H 0.7709 0.1515 0.246 0.046 Uiso 1 1 calc R
H16B H 0.898 0.1088 0.2765 0.046 Uiso 1 1 calc R
H16C H 0.8847 0.1292 0.2121 0.046 Uiso 1 1 calc R
C17 C 1.1132(11) 0.4038(10) 0.3680(5) 0.033(3) Uiso 1 1 d .
H17A H 1.1941 0.379 0.384 0.05 Uiso 1 1 calc R
H17B H 1.0864 0.4662 0.3891 0.05 Uiso 1 1 calc R
H17C H 1.1178 0.427 0.3303 0.05 Uiso 1 1 calc R
Cu1 Cu 0.85879(11) 0.34025(10) 0.32628(5) 0.0175(3) Uani 1 1 d .
N1 N 0.6945(8) 0.3560(7) 0.2826(3) 0.0205(18) Uiso 1 1 d .
N2 N 0.9006(8) 0.2708(7) 0.2560(3) 0.0236(19) Uiso 1 1 d .
N3 N 1.0237(8) 0.3111(7) 0.3692(3) 0.0230(19) Uiso 1 1 d .
N4 N 0.8248(8) 0.4119(7) 0.3951(3) 0.0190(18) Uiso 1 1 d .
O1W O 0.9252(10) 0.5452(9) 0.2869(4) 0.061(3) Uani 1 1 d .
O2W O 0.4677(12) 0.1633(8) 0.1235(4) 0.069(3) Uani 1 1 d .
O3W O 0.317(3) 0.171(3) 0.1919(11) 0.103(9) Uani 0.5 1 d P

loop_
_atom_site_aniso_label
_atom_site_aniso_U_11
_atom_site_aniso_U_22
_atom_site_aniso_U_33
_atom_site_aniso_U_23
_atom_site_aniso_U_13
_atom_site_aniso_U_12
Si1 0.0117(16) 0.0068(15) 0.0051(15) 0.0011(12) 0.0036(12) 0.0014(14)
W1 0.0274(2) 0.00997(18) 0.0206(2) 0.00186(15) 0.01851(17) 0.00045(17)
W2 0.01377(18) 0.01310(18) 0.00777(17) -0.00127(13) -0.00089(13) 0.00278(15)
W3 0.01139(19) 0.0191(2) 0.0305(2) 0.01769(17) 0.00209(16) 0.00079(16)
W4 0.01435(19) 0.01534(19) 0.01428(19) 0.00052(14) -0.00443(14) -0.00084(16)
W5 0.0244(2) 0.0377(3) 0.01105(19) 0.00686(17) 0.00830(16) 0.0222(2)
W6 0.0203(2) 0.0219(2) 0.00973(18) -0.00466(15) 0.00252(15) -0.00702(17)
Cu1 0.0157(6) 0.0196(6) 0.0166(6) 0.0041(5) -0.0014(5) 0.0041(5)
O1W 0.068(7) 0.071(7) 0.045(6) 0.005(5) 0.008(5) 0.042(6)
O2W 0.123(10) 0.048(6) 0.036(5) -0.006(4) 0.007(6) -0.037(7)
O3W 0.08(2) 0.13(3) 0.09(2) 0.006(18) 0.010(16) -0.014(19)

loop_
_atom_type_symbol
_atom_type_description
_atom_type_scat_dispersion_real
_atom_type_scat_dispersion_imag
_atom_type_scat_source
C C 0.0033 0.0016 'International Tables Vol C Tables 4.2.6.8 and 6.1.1.4'
H H 0 0 'International Tables Vol C Tables 4.2.6.8 and 6.1.1.4'
Cu Cu 0.3201 1.2651 'International Tables Vol C Tables 4.2.6.8 and 6.1.1.4'
N N 0.0061 0.0033 'International Tables Vol C Tables 4.2.6.8 and 6.1.1.4'
O O 0.0106 0.006 'International Tables Vol C Tables 4.2.6.8 and 6.1.1.4'
Si Si 0.0817 0.0704 'International Tables Vol C Tables 4.2.6.8 and 6.1.1.4'
W W -0.849 6.8722 'International Tables Vol C Tables 4.2.6.8 and 6.1.1.4'

loop_
_exptl_crystal_face_index_h
_exptl_crystal_face_index_k
_exptl_crystal_face_index_l
_exptl_crystal_face_perp_dist
0 0 1 0.065
0 -1 -1 0.0258
0 1 1 0.0785
0 -1 1 0.0415
1 0 -1 0.014
-1 0 1 0.014
-3 16 -11 0.0664
-5 1 -32 0.0416

loop_
_geom_angle_atom_site_label_1
_geom_angle_atom_site_label_2
_geom_angle_atom_site_label_3
_geom_angle
_geom_angle_site_symmetry_1
_geom_angle_site_symmetry_3
O19 Si1 O19 179.997(3) 3_656 .
O19 Si1 O21 113.0(6) 3_656 3_656
O19 Si1 O21 67.0(6) . 3_656
O19 Si1 O21 67.0(6) 3_656 .
O19 Si1 O21 113.0(6) . .
O21 Si1 O21 179.999(2) 3_656 .
O19 Si1 O20 111.8(6) 3_656 3_656
O19 Si1 O20 68.2(6) . 3_656
O21 Si1 O20 109.0(5) 3_656 3_656
O21 Si1 O20 71.0(5) . 3_656
O19 Si1 O20 68.2(6) 3_656 .
O19 Si1 O20 111.8(6) . .
O21 Si1 O20 71.0(5) 3_656 .
O21 Si1 O20 109.0(5) . .
O20 Si1 O20 179.997(2) 3_656 .
O19 Si1 O22 109.7(5) 3_656 .
O19 Si1 O22 70.3(5) . .
O21 Si1 O22 106.3(5) 3_656 .
O21 Si1 O22 73.7(5) . .
O20 Si1 O22 106.9(5) 3_656 .
O20 Si1 O22 73.1(5) . .
O19 Si1 O22 70.3(5) 3_656 3_656
O19 Si1 O22 109.7(5) . 3_656
O21 Si1 O22 73.7(5) 3_656 3_656
O21 Si1 O22 106.3(5) . 3_656
O20 Si1 O22 73.1(5) 3_656 3_656
O20 Si1 O22 106.9(5) . 3_656
O22 Si1 O22 179.998(3) . 3_656
O1 W1 O10B 110.8(5) . 3_656
O1 W1 O7B 110.5(5) . .
O10B W1 O7B 138.6(7) 3_656 .
O1 W1 O9B 108.9(5) . .
O10B W1 O9B 78.1(6) 3_656 .
O7B W1 O9B 91.2(5) . .
O1 W1 O17B 110.2(5) . 3_656
O10B W1 O17B 90.0(5) 3_656 3_656
O7B W1 O17B 73.4(6) . 3_656
O9B W1 O17B 140.8(6) . 3_656
O1 W1 O9A 91.3(5) . .
O10B W1 O9A 93.9(6) 3_656 .
O7B W1 O9A 87.8(5) . .
O9B W1 O9A 20.4(4) . .
O17B W1 O9A 155.2(6) 3_656 .
O1 W1 O17A 93.7(5) . 3_656
O10B W1 O17A 86.0(5) 3_656 3_656
O7B W1 O17A 88.8(6) . 3_656
O9B W1 O17A 155.8(6) . 3_656
O17B W1 O17A 19.6(4) 3_656 3_656
O9A W1 O17A 174.7(6) . 3_656
O1 W1 O10A 92.2(5) . .
O10B W1 O10A 19.0(5) 3_656 .
O7B W1 O10A 156.3(6) . .
O9B W1 O10A 87.5(5) . .
O17B W1 O10A 92.9(5) 3_656 .
O9A W1 O10A 98.7(5) . .
O17A W1 O10A 83.0(5) 3_656 .
O1 W1 O7A 91.5(5) . .
O10B W1 O7A 157.5(6) 3_656 .
O7B W1 O7A 19.9(5) . .
O9B W1 O7A 92.3(5) . .
O17B W1 O7A 84.8(5) 3_656 .
O9A W1 O7A 82.3(5) . .
O17A W1 O7A 95.7(5) 3_656 .
O10A W1 O7A 176.1(6) . .
O1 W1 O21 155.6(3) . .
O10B W1 O21 88.3(5) 3_656 .
O7B W1 O21 53.0(5) . .
O9B W1 O21 59.0(5) . .
O17B W1 O21 83.7(5) 3_656 .
O9A W1 O21 71.9(5) . .
O17A W1 O21 102.8(5) 3_656 .
O10A W1 O21 107.3(5) . .
O7A W1 O21 69.4(5) . .
O1 W1 O20 157.7(4) . 3_656
O10B W1 O20 53.9(5) 3_656 3_656
O7B W1 O20 85.7(5) . 3_656
O9B W1 O20 85.2(5) . 3_656
O17B W1 O20 58.5(5) 3_656 3_656
O9A W1 O20 105.0(5) . 3_656
O17A W1 O20 70.7(5) 3_656 3_656
O10A W1 O20 70.6(5) . 3_656
O7A W1 O20 105.6(5) . 3_656
O21 W1 O20 46.7(4) . 3_656
O2 W2 O11B 109.5(5) . .
O2 W2 O7B 111.4(5) . .
O11B W2 O7B 139.1(6) . .
O2 W2 O18B 109.1(5) . 3_656
O11B W2 O18B 89.6(5) . 3_656
O7B W2 O18B 79.3(6) . 3_656
O2 W2 O8B 111.2(5) . .
O11B W2 O8B 76.3(6) . .
O7B W2 O8B 87.1(5) . .
O18B W2 O8B 139.7(6) 3_656 .
O2 W2 O18A 93.1(5) . 3_656
O11B W2 O18A 88.4(6) . 3_656
O7B W2 O18A 91.6(6) . 3_656
O18B W2 O18A 17.5(5) 3_656 3_656
O8B W2 O18A 154.5(6) . 3_656
O2 W2 O7A 90.1(5) . .
O11B W2 O7A 159.0(6) . .
O7B W2 O7A 21.9(4) . .
O18B W2 O7A 91.1(6) 3_656 .
O8B W2 O7A 89.8(5) . .
O18A W2 O7A 98.3(6) 3_656 .
O2 W2 O8A 91.5(5) . .
O11B W2 O8A 87.2(6) . .
O7B W2 O8A 89.6(5) . .
O18B W2 O8A 159.0(6) 3_656 .
O8B W2 O8A 20.3(4) . .
O18A W2 O8A 174.6(6) 3_656 .
O7A W2 O8A 84.6(5) . .
O2 W2 O11A 93.3(6) . .
O11B W2 O11A 16.9(5) . .
O7B W2 O11A 155.2(6) . .
O18B W2 O11A 90.5(6) 3_656 .
O8B W2 O11A 86.3(6) . .
O18A W2 O11A 84.4(6) 3_656 .
O7A W2 O11A 175.6(6) . .
O8A W2 O11A 92.4(6) . .
O2 W2 O21 158.0(4) . .
O11B W2 O21 86.3(5) . .
O7B W2 O21 53.9(5) . .
O18B W2 O21 85.4(5) 3_656 .
O8B W2 O21 56.5(5) . .
O18A W2 O21 102.8(5) 3_656 .
O7A W2 O21 72.8(5) . .
O8A W2 O21 73.6(5) . .
O11A W2 O21 103.2(5) . .
O2 W2 O19 158.3(4) . 3_656
O11B W2 O19 57.1(5) . 3_656
O7B W2 O19 84.4(5) . 3_656
O18B W2 O19 57.7(5) 3_656 3_656
O8B W2 O19 83.5(5) . 3_656
O18A W2 O19 71.0(5) 3_656 3_656
O7A W2 O19 106.3(5) . 3_656
O8A W2 O19 103.9(5) . 3_656
O11A W2 O19 71.1(5) . 3_656
O21 W2 O19 43.6(4) . 3_656
O3 W3 O8B 109.7(5) . .
O3 W3 O12B 111.2(5) . .
O8B W3 O12B 75.7(6) . .
O3 W3 O13B 112.9(5) . .
O8B W3 O13B 137.3(6) . .
O12B W3 O13B 91.5(6) . .
O3 W3 O9B 110.1(5) . .
O8B W3 O9B 91.0(6) . .
O12B W3 O9B 138.6(6) . .
O13B W3 O9B 72.0(6) . .
O3 W3 O12A 91.4(5) . .
O8B W3 O12A 93.2(6) . .
O12B W3 O12A 23.1(5) . .
O13B W3 O12A 88.7(5) . .
O9B W3 O12A 155.2(6) . .
O3 W3 O9A 93.3(5) . .
O8B W3 O9A 87.2(5) . .
O12B W3 O9A 153.6(6) . .
O13B W3 O9A 87.6(6) . .
O9B W3 O9A 19.7(4) . .
O12A W3 O9A 174.9(5) . .
O3 W3 O13A 91.2(4) . .
O8B W3 O13A 158.7(6) . .
O12B W3 O13A 93.1(5) . .
O13B W3 O13A 22.8(4) . .
O9B W3 O13A 85.5(5) . .
O12A W3 O13A 81.7(5) . .
O9A W3 O13A 96.1(5) . .
O3 W3 O8A 92.1(4) . .
O8B W3 O8A 18.6(5) . .
O12B W3 O8A 87.5(6) . .
O13B W3 O8A 153.3(6) . .
O9B W3 O8A 91.5(5) . .
O12A W3 O8A 100.1(5) . .
O9A W3 O8A 81.8(5) . .
O13A W3 O8A 176.1(5) . .
O3 W3 O22 156.0(4) . .
O8B W3 O22 88.1(5) . .
O12B W3 O22 56.4(5) . .
O13B W3 O22 52.4(5) . .
O9B W3 O22 84.6(5) . .
O12A W3 O22 71.1(5) . .
O9A W3 O22 103.8(5) . .
O13A W3 O22 70.6(4) . .
O8A W3 O22 106.7(5) . .
O3 W3 O21 155.5(4) . .
O8B W3 O21 54.5(5) . .
O12B W3 O21 84.4(5) . .
O13B W3 O21 84.2(5) . .
O9B W3 O21 57.0(5) . .
O12A W3 O21 106.9(5) . .
O9A W3 O21 69.2(5) . .
O13A W3 O21 107.1(4) . .
O8A W3 O21 69.1(4) . .
O22 W3 O21 48.4(4) . .
O4 W4 O11B 108.6(5) . .
O4 W4 O10B 111.3(5) . .
O11B W4 O10B 140.0(6) . .
O4 W4 O14A 112.0(5) . .
O11B W4 O14A 80.0(6) . .
O10B W4 O14A 88.0(5) . .
O4 W4 O16B 108.2(5) . 3_656
O11B W4 O16B 88.9(6) . 3_656
O10B W4 O16B 76.0(6) . 3_656
O14A W4 O16B 139.8(6) . 3_656
O4 W4 O14B 92.1(5) . .
O11B W4 O14B 92.4(6) . .
O10B W4 O14B 89.2(5) . .
O14A W4 O14B 20.9(5) . .
O16B W4 O14B 158.1(6) 3_656 .
O4 W4 O16A 91.8(5) . 3_656
O11B W4 O16A 87.9(6) . 3_656
O10B W4 O16A 87.9(6) . 3_656
O14A W4 O16A 155.7(6) . 3_656
O16B W4 O16A 17.7(5) 3_656 3_656
O14B W4 O16A 175.7(6) . 3_656
O4 W4 O11A 92.6(5) . .
O11B W4 O11A 16.6(5) . .
O10B W4 O11A 154.8(6) . .
O14A W4 O11A 90.2(6) . .
O16B W4 O11A 89.5(6) 3_656 .
O14B W4 O11A 97.9(6) . .
O16A W4 O11A 83.6(6) 3_656 .
O4 W4 O10A 91.5(5) . 3_656
O11B W4 O10A 159.9(6) . 3_656
O10B W4 O10A 20.1(4) . 3_656
O14A W4 O10A 92.5(5) . 3_656
O16B W4 O10A 84.9(6) 3_656 3_656
O14B W4 O10A 86.5(5) . 3_656
O16A W4 O10A 91.8(5) 3_656 3_656
O11A W4 O10A 173.9(6) . 3_656
O4 W4 O20 159.0(4) . .
O11B W4 O20 87.8(5) . .
O10B W4 O20 54.4(5) . .
O14A W4 O20 56.8(5) . .
O16B W4 O20 84.5(5) 3_656 .
O14B W4 O20 73.7(5) . .
O16A W4 O20 102.0(5) 3_656 .
O11A W4 O20 104.4(5) . .
O10A W4 O20 72.6(5) 3_656 .
O4 W4 O19 156.7(4) . 3_656
O11B W4 O19 56.7(5) . 3_656
O10B W4 O19 84.4(5) . 3_656
O14A W4 O19 84.8(5) . 3_656
O16B W4 O19 57.4(5) 3_656 3_656
O14B W4 O19 105.7(5) . 3_656
O16A W4 O19 71.0(5) 3_656 3_656
O11A W4 O19 70.5(5) . 3_656
O10A W4 O19 104.3(5) 3_656 3_656
O20 W4 O19 44.2(4) . 3_656
O5 W5 O15B 111.7(5) . .
O5 W5 O14A 110.1(5) . .
O15B W5 O14A 138.0(6) . .
O5 W5 O17B 109.8(5) . .
O15B W5 O17B 75.9(6) . .
O14A W5 O17B 92.7(6) . .
O5 W5 O12B 111.0(5) . .
O15B W5 O12B 92.2(5) . .
O14A W5 O12B 70.1(6) . .
O17B W5 O12B 139.0(6) . .
O5 W5 O17A 93.9(5) . .
O15B W5 O17A 91.9(6) . .
O14A W5 O17A 88.0(5) . .
O17B W5 O17A 19.4(5) . .
O12B W5 O17A 151.1(6) . .
O5 W5 O12A 91.2(5) . .
O15B W5 O12A 89.8(5) . .
O14A W5 O12A 86.6(6) . .
O17B W5 O12A 157.7(6) . .
O12B W5 O12A 22.6(4) . .
O17A W5 O12A 173.6(5) . .
O5 W5 O15A 90.8(4) . .
O15B W5 O15A 22.6(5) . .
O14A W5 O15A 156.2(6) . .
O17B W5 O15A 90.6(6) . .
O12B W5 O15A 92.2(5) . .
O17A W5 O15A 102.2(5) . .
O12A W5 O15A 81.5(5) . .
O5 W5 O14B 93.4(5) . .
O15B W5 O14B 154.4(6) . .
O14A W5 O14B 18.5(5) . .
O17B W5 O14B 91.4(5) . .
O12B W5 O14B 82.9(5) . .
O17A W5 O14B 81.1(5) . .
O12A W5 O14B 94.8(5) . .
O15A W5 O14B 174.5(5) . .
O5 W5 O22 155.1(4) . .
O15B W5 O22 53.8(5) . .
O14A W5 O22 86.0(5) . .
O17B W5 O22 87.4(5) . .
O12B W5 O22 55.5(5) . .
O17A W5 O22 105.9(5) . .
O12A W5 O22 70.3(5) . .
O15A W5 O22 70.6(5) . .
O14B W5 O22 104.4(5) . .
O5 W5 O20 156.6(4) . .
O15B W5 O20 85.9(5) . .
O14A W5 O20 55.0(5) . .
O17B W5 O20 58.0(5) . .
O12B W5 O20 82.5(5) . .
O17A W5 O20 69.4(5) . .
O12A W5 O20 104.6(5) . .
O15A W5 O20 108.3(5) . .
O14B W5 O20 68.6(5) . .
O22 W5 O20 48.3(4) . .
O6 W6 O16B 110.1(6) . .
O6 W6 O13B 114.5(5) . .
O16B W6 O13B 78.9(6) . .
O6 W6 O18B 107.2(5) . .
O16B W6 O18B 91.6(6) . .
O13B W6 O18B 138.1(6) . .
O6 W6 O15B 111.1(5) . .
O16B W6 O15B 138.6(6) . .
O13B W6 O15B 87.8(5) . .
O18B W6 O15B 72.7(6) . .
O6 W6 O16A 94.2(5) . .
O16B W6 O16A 17.3(5) . .
O13B W6 O16A 91.6(6) . .
O18B W6 O16A 89.9(6) . .
O15B W6 O16A 152.4(6) . .
O6 W6 O13A 91.7(5) . .
O16B W6 O13A 92.6(6) . .
O13B W6 O13A 23.7(4) . .
O18B W6 O13A 157.8(6) . .
O15B W6 O13A 90.0(5) . .
O16A W6 O13A 100.3(5) . .
O6 W6 O15A 89.2(5) . .
O16B W6 O15A 160.2(6) . .
O13B W6 O15A 89.3(5) . .
O18B W6 O15A 86.6(6) . .
O15B W6 O15A 23.5(4) . .
O16A W6 O15A 175.7(6) . .
O13A W6 O15A 82.1(5) . .
O6 W6 O18A 92.9(5) . .
O16B W6 O18A 89.3(6) . .
O13B W6 O18A 152.5(6) . .
O18B W6 O18A 16.3(5) . .
O15B W6 O18A 84.8(6) . .
O16A W6 O18A 83.1(6) . .
O13A W6 O18A 174.1(6) . .
O15A W6 O18A 94.2(5) . .
O6 W6 O22 156.7(4) . .
O16B W6 O22 88.0(5) . .
O13B W6 O22 53.2(5) . .
O18B W6 O22 86.1(5) . .
O15B W6 O22 53.7(5) . .
O16A W6 O22 105.1(5) . .
O13A W6 O22 72.4(4) . .
O15A W6 O22 72.1(5) . .
O18A W6 O22 102.1(5) . .
O6 W6 O19 157.0(4) . .
O16B W6 O19 57.9(5) . .
O13B W6 O19 83.9(5) . .
O18B W6 O19 57.3(5) . .
O15B W6 O19 81.9(5) . .
O16A W6 O19 70.6(5) . .
O13A W6 O19 107.6(5) . .
O15A W6 O19 105.4(5) . .
O18A W6 O19 68.8(5) . .
O22 W6 O19 46.0(4) . .
O7B O7A W2 70.5(15) . .
O7B O7A W1 56.1(14) . .
W2 O7A W1 121.0(7) . .
O7A O7B W1 104.0(17) . .
O7A O7B W2 87.6(16) . .
W1 O7B W2 151.6(8) . .
O8B O8A W2 72.8(16) . .
O8B O8A W3 55.3(15) . .
W2 O8A W3 121.9(7) . .
O8A O8B W3 106.1(17) . .
O8A O8B W2 86.9(16) . .
W3 O8B W2 150.1(8) . .
O9B O9A W1 69.1(16) . .
O9B O9A W3 67.2(16) . .
W1 O9A W3 124.8(7) . .
O9A O9B W1 90.5(17) . .
O9A O9B W3 93.1(17) . .
W1 O9B W3 145.1(7) . .
O10B O10A W4 69.1(15) 3_656 3_656
O10B O10A W1 55.7(14) 3_656 .
W4 O10A W1 120.4(7) 3_656 .
O10A O10B W1 105.3(17) 3_656 3_656
O10A O10B W4 90.8(16) 3_656 .
W1 O10B W4 151.6(8) 3_656 .
O11B O11A W2 67(2) . .
O11B O11A W4 64(2) . .
W2 O11A W4 124.4(8) . .
O11A O11B W4 99(2) . .
O11A O11B W2 96(2) . .
W4 O11B W2 148.9(8) . .
O12B O12A W3 64.9(14) . .
O12B O12A W5 68.5(13) . .
W3 O12A W5 122.3(7) . .
O12A O12B W3 92.0(15) . .
O12A O12B W5 89.0(15) . .
W3 O12B W5 145.0(7) . .
O13B O13A W6 64.3(12) . .
O13B O13A W3 61.2(12) . .
W6 O13A W3 119.9(6) . .
O13A O13B W6 92.0(13) . .
O13A O13B W3 96.0(13) . .
W6 O13B W3 152.5(8) . .
O14B O14A W5 106.6(18) . .
O14B O14A W4 83.4(17) . .
W5 O14A W4 148.1(8) . .
O14A O14B W4 75.7(17) . .
O14A O14B W5 54.9(15) . .
W4 O14B W5 122.5(7) . .
O15B O15A W6 69.6(13) . .
O15B O15A W5 57.5(12) . .
W6 O15A W5 119.9(7) . .
O15A O15B W5 99.9(15) . .
O15A O15B W6 87.0(14) . .
W5 O15B W6 149.8(7) . .
O16B O16A W4 72(2) . 3_656
O16B O16A W6 62(2) . .
W4 O16A W6 125.3(8) 3_656 .
O16A O16B W6 101(2) . .
O16A O16B W4 90(2) . 3_656
W6 O16B W4 147.6(8) . 3_656
O17B O17A W1 72.6(17) . 3_656
O17B O17A W5 64.5(17) . .
W1 O17A W5 125.3(7) 3_656 .
O17A O17B W5 96.1(18) . .
O17A O17B W1 87.8(18) . 3_656
W5 O17B W1 145.1(7) . 3_656
O18B O18A W2 76(2) . 3_656
O18B O18A W6 61(2) . .
W2 O18A W6 126.7(8) 3_656 .
O18A O18B W6 102(2) . .
O18A O18B W2 87(2) . 3_656
W6 O18B W2 146.8(8) . 3_656
Si1 O19 O21 58.3(5) . 3_656
Si1 O19 O20 57.7(5) . 3_656
O21 O19 O20 96.5(7) 3_656 3_656
Si1 O19 W2 124.0(6) . 3_656
O21 O19 W2 65.7(5) 3_656 3_656
O20 O19 W2 133.5(7) 3_656 3_656
Si1 O19 W4 122.6(6) . 3_656
O21 O19 W4 131.1(7) 3_656 3_656
O20 O19 W4 64.9(5) 3_656 3_656
W2 O19 W4 93.9(4) 3_656 3_656
Si1 O19 W6 121.8(6) . .
O21 O19 W6 130.2(7) 3_656 .
O20 O19 W6 126.7(7) 3_656 .
W2 O19 W6 93.4(4) 3_656 .
W4 O19 W6 93.0(4) 3_656 .
Si1 O20 O19 54.1(5) . 3_656
Si1 O20 W4 124.9(6) . .
O19 O20 W4 70.9(5) 3_656 .
Si1 O20 W1 120.9(6) . 3_656
O19 O20 W1 133.0(7) 3_656 3_656
W4 O20 W1 96.4(4) . 3_656
Si1 O20 W5 118.6(6) . .
O19 O20 W5 131.3(7) 3_656 .
W4 O20 W5 95.1(4) . .
W1 O20 W5 93.8(4) 3_656 .
Si1 O21 O19 54.7(5) . 3_656
Si1 O21 W2 125.3(6) . .
O19 O21 W2 70.6(5) 3_656 .
Si1 O21 W1 121.3(6) . .
O19 O21 W1 136.2(7) 3_656 .
W2 O21 W1 96.7(4) . .
Si1 O21 W3 117.8(6) . .
O19 O21 W3 128.5(7) 3_656 .
W2 O21 W3 95.1(4) . .
W1 O21 W3 93.4(4) . .
Si1 O22 W6 121.8(5) . .
Si1 O22 W3 120.1(5) . .
W6 O22 W3 96.6(4) . .
Si1 O22 W5 119.9(6) . .
W6 O22 W5 96.9(4) . .
W3 O22 W5 95.6(4) . .
N1 C1 C2 123.3(10) . .
N1 C1 H1 118.3 . .
C2 C1 H1 118.3 . .
C3 C2 C1 116.1(11) . .
C3 C2 H2 122 . .
C1 C2 H2 122 . .
C4 C3 C2 120.0(10) . .
C4 C3 H3 120 . .
C2 C3 H3 120 . .
C5 C4 C3 120.5(10) . .
C5 C4 H4 119.8 . .
C3 C4 H4 119.8 . .
N1 C5 C4 120.5(10) . .
N1 C5 C6 115.0(9) . .
C4 C5 C6 124.6(9) . .
C5 C6 N2 109.4(9) . .
C5 C6 H6A 109.8 . .
N2 C6 H6A 109.8 . .
C5 C6 H6B 109.8 . .
N2 C6 H6B 109.8 . .
H6A C6 H6B 108.2 . .
N2 C7 C8 114.5(9) . .
N2 C7 H7A 108.6 . .
C8 C7 H7A 108.6 . .
N2 C7 H7B 108.6 . .
C8 C7 H7B 108.6 . .
H7A C7 H7B 107.6 . .
C7 C8 C9 116.5(9) . .
C7 C8 H8A 108.2 . .
C9 C8 H8A 108.2 . .
C7 C8 H8B 108.2 . .
C9 C8 H8B 108.2 . .
H8A C8 H8B 107.3 . .
N3 C9 C8 114.4(9) . .
N3 C9 H9A 108.7 . .
C8 C9 H9A 108.7 . .
N3 C9 H9B 108.7 . .
C8 C9 H9B 108.7 . .
H9A C9 H9B 107.6 . .
N3 C10 C11 109.7(8) . .
N3 C10 H10A 109.7 . .
C11 C10 H10A 109.7 . .
N3 C10 H10B 109.7 . .
C11 C10 H10B 109.7 . .
H10A C10 H10B 108.2 . .
N4 C11 C12 122.1(10) . .
N4 C11 C10 115.6(9) . .
C12 C11 C10 122.2(9) . .
C13 C12 C11 119.0(10) . .
C13 C12 H12 120.5 . .
C11 C12 H12 120.5 . .
C14 C13 C12 120.3(11) . .
C14 C13 H13 119.9 . .
C12 C13 H13 119.9 . .
C13 C14 C15 118.8(11) . .
C13 C14 H14 120.6 . .
C15 C14 H14 120.6 . .
N4 C15 C14 121.8(10) . .
N4 C15 H15 119.1 . .
C14 C15 H15 119.1 . .
N2 C16 H16A 109.5 . .
N2 C16 H16B 109.5 . .
H16A C16 H16B 109.5 . .
N2 C16 H16C 109.5 . .
H16A C16 H16C 109.5 . .
H16B C16 H16C 109.5 . .
N3 C17 H17A 109.5 . .
N3 C17 H17B 109.5 . .
H17A C17 H17B 109.5 . .
N3 C17 H17C 109.5 . .
H17A C17 H17C 109.5 . .
H17B C17 H17C 109.5 . .
N4 Cu1 N1 100.3(3) . .
N4 Cu1 N2 177.4(4) . .
N1 Cu1 N2 81.5(3) . .
N4 Cu1 N3 82.4(3) . .
N1 Cu1 N3 175.4(3) . .
N2 Cu1 N3 96.0(3) . .
C1 N1 C5 119.5(9) . .
C1 N1 Cu1 128.8(7) . .
C5 N1 Cu1 111.7(7) . .
C7 N2 C16 109.8(9) . .
C7 N2 C6 109.1(8) . .
C16 N2 C6 107.5(8) . .
C7 N2 Cu1 111.8(6) . .
C16 N2 Cu1 115.6(7) . .
C6 N2 Cu1 102.6(6) . .
C9 N3 C17 110.0(9) . .
C9 N3 C10 108.4(8) . .
C17 N3 C10 108.2(8) . .
C9 N3 Cu1 110.5(6) . .
C17 N3 Cu1 114.3(7) . .
C10 N3 Cu1 105.1(6) . .
C11 N4 C15 117.7(9) . .
C11 N4 Cu1 113.0(7) . .
C15 N4 Cu1 128.5(7) . .

loop_
_geom_bond_atom_site_label_1
_geom_bond_atom_site_label_2
_geom_bond_distance
_geom_bond_site_symmetry_2
Si1 O19 1.563(11) 3_656
Si1 O19 1.563(11) .
Si1 O21 1.629(11) 3_656
Si1 O21 1.629(11) .
Si1 O20 1.632(11) 3_656
Si1 O20 1.632(11) .
Si1 O22 1.682(11) .
Si1 O22 1.682(11) 3_656
W1 O1 1.677(7) .
W1 O10B 1.754(12) 3_656
W1 O7B 1.790(12) .
W1 O9B 1.830(12) .
W1 O17B 1.895(13) 3_656
W1 O9A 1.959(13) .
W1 O17A 1.984(13) 3_656
W1 O10A 2.047(13) .
W1 O7A 2.092(13) .
W1 O21 2.389(11) .
W1 O20 2.393(11) 3_656
W2 O2 1.668(8) .
W2 O11B 1.841(13) .
W2 O7B 1.847(12) .
W2 O18B 1.871(12) 3_656
W2 O8B 1.889(12) .
W2 O18A 1.930(14) 3_656
W2 O7A 1.958(13) .
W2 O8A 1.975(13) .
W2 O11A 1.992(15) .
W2 O21 2.329(11) .
W2 O19 2.410(11) 3_656
W3 O3 1.662(7) .
W3 O8B 1.773(12) .
W3 O12B 1.801(13) .
W3 O13B 1.818(12) .
W3 O9B 1.874(13) .
W3 O12A 1.987(13) .
W3 O9A 2.029(13) .
W3 O13A 2.064(12) .
W3 O8A 2.072(13) .
W3 O22 2.374(11) .
W3 O21 2.465(11) .
W4 O4 1.667(9) .
W4 O11B 1.831(13) .
W4 O10B 1.877(12) .
W4 O14A 1.879(13) .
W4 O16B 1.895(13) 3_656
W4 O14B 1.927(13) .
W4 O16A 1.990(14) 3_656
W4 O11A 2.006(15) .
W4 O10A 2.008(12) 3_656
W4 O20 2.328(11) .
W4 O19 2.429(12) 3_656
W5 O5 1.673(7) .
W5 O15B 1.764(12) .
W5 O14A 1.785(12) .
W5 O17B 1.809(12) .
W5 O12B 1.891(12) .
W5 O17A 1.993(13) .
W5 O12A 2.033(13) .
W5 O15A 2.061(13) .
W5 O14B 2.091(13) .
W5 O22 2.379(11) .
W5 O20 2.447(11) .
W6 O6 1.665(8) .
W6 O16B 1.787(13) .
W6 O13B 1.806(12) .
W6 O18B 1.818(12) .
W6 O15B 1.893(12) .
W6 O16A 1.991(15) .
W6 O13A 2.003(12) .
W6 O15A 2.018(13) .
W6 O18A 2.025(14) .
W6 O22 2.340(11) .
W6 O19 2.446(11) .
O7A O7B 0.732(14) .
O8A O8B 0.687(14) .
O9A O9B 0.684(14) .
O10A O10B 0.690(15) 3_656
O10A W4 2.009(12) 3_656
O10B O10A 0.690(15) 3_656
O10B W1 1.754(12) 3_656
O11A O11B 0.582(15) .
O12A O12B 0.780(15) .
O13A O13B 0.806(14) .
O14A O14B 0.693(15) .
O15A O15B 0.804(14) .
O16A O16B 0.604(15) .
O16A W4 1.990(14) 3_656
O16B W4 1.895(13) 3_656
O17A O17B 0.667(15) .
O17A W1 1.984(13) 3_656
O17B W1 1.895(13) 3_656
O18A O18B 0.582(15) .
O18A W2 1.930(14) 3_656
O18B W2 1.871(12) 3_656
O19 O21 1.763(16) 3_656
O19 O20 1.793(16) 3_656
O19 W2 2.410(11) 3_656
O19 W4 2.429(12) 3_656
O20 O19 1.793(16) 3_656
O20 W1 2.393(11) 3_656
O21 O19 1.764(16) 3_656
C1 N1 1.333(13) .
C1 C2 1.400(14) .
C1 H1 0.95 .
C2 C3 1.395(15) .
C2 H2 0.95 .
C3 C4 1.379(15) .
C3 H3 0.95 .
C4 C5 1.366(14) .
C4 H4 0.95 .
C5 N1 1.349(12) .
C5 C6 1.481(15) .
C6 N2 1.499(13) .
C6 H6A 0.99 .
C6 H6B 0.99 .
C7 N2 1.473(14) .
C7 C8 1.548(15) .
C7 H7A 0.99 .
C7 H7B 0.99 .
C8 C9 1.548(15) .
C8 H8A 0.99 .
C8 H8B 0.99 .
C9 N3 1.469(13) .
C9 H9A 0.99 .
C9 H9B 0.99 .
C10 N3 1.500(13) .
C10 C11 1.507(14) .
C10 H10A 0.99 .
C10 H10B 0.99 .
C11 N4 1.348(12) .
C11 C12 1.378(14) .
C12 C13 1.366(16) .
C12 H12 0.95 .
C13 C14 1.354(15) .
C13 H13 0.95 .
C14 C15 1.391(15) .
C14 H14 0.95 .
C15 N4 1.354(13) .
C15 H15 0.95 .
C16 N2 1.475(14) .
C16 H16A 0.98 .
C16 H16B 0.98 .
C16 H16C 0.98 .
C17 N3 1.494(14) .
C17 H17A 0.98 .
C17 H17B 0.98 .
C17 H17C 0.98 .
Cu1 N4 1.979(8) .
Cu1 N1 2.011(8) .
Cu1 N2 2.024(9) .
Cu1 N3 2.030(8) .

loop_
_geom_torsion_atom_site_label_1
_geom_torsion_atom_site_label_2
_geom_torsion_atom_site_label_3
_geom_torsion_atom_site_label_4
_geom_torsion
_geom_torsion_site_symmetry_1
_geom_torsion_site_symmetry_4
O2 W2 O7A O7B -166.2(15) . .
O11B W2 O7A O7B 35(2) . .
O18B W2 O7A O7B -57.1(15) 3_656 .
O8B W2 O7A O7B 82.6(15) . .
O18A W2 O7A O7B -73.1(16) 3_656 .
O8A W2 O7A O7B 102.3(15) . .
O11A W2 O7A O7B 54(8) . .
O21 W2 O7A O7B 27.8(14) . .
O19 W2 O7A O7B -0.6(16) 3_656 .
O2 W2 O7A W1 168.4(7) . .
O11B W2 O7A W1 9(2) . .
O7B W2 O7A W1 -25.4(11) . .
O18B W2 O7A W1 -82.5(8) 3_656 .
O8B W2 O7A W1 57.2(8) . .
O18A W2 O7A W1 -98.5(8) 3_656 .
O8A W2 O7A W1 76.9(8) . .
O11A W2 O7A W1 28(8) . .
O21 W2 O7A W1 2.4(6) . .
O19 W2 O7A W1 -26.0(8) 3_656 .
O1 W1 O7A O7B 163.9(16) . .
O10B W1 O7A O7B -23(2) 3_656 .
O9B W1 O7A O7B -87.1(17) . .
O17B W1 O7A O7B 53.7(17) 3_656 .
O9A W1 O7A O7B -105.0(17) . .
O17A W1 O7A O7B 70.0(17) 3_656 .
O10A W1 O7A O7B 0(9) . .
O21 W1 O7A O7B -31.5(16) . .
O20 W1 O7A O7B -1.5(17) 3_656 .
O1 W1 O7A W2 -166.9(7) . .
O10B W1 O7A W2 5.7(18) 3_656 .
O7B W1 O7A W2 29.2(13) . .
O9B W1 O7A W2 -58.0(8) . .
O17B W1 O7A W2 82.9(8) 3_656 .
O9A W1 O7A W2 -75.9(8) . .
O17A W1 O7A W2 99.2(8) 3_656 .
O10A W1 O7A W2 29(8) . .
O21 W1 O7A W2 -2.4(6) . .
O20 W1 O7A W2 27.7(8) 3_656 .
W2 O7A O7B W1 -153.7(10) . .
W1 O7A O7B W2 153.7(10) . .
O1 W1 O7B O7A -17.2(17) . .
O10B W1 O7B O7A 166.7(14) 3_656 .
O9B W1 O7B O7A 93.5(17) . .
O17B W1 O7B O7A -123.1(17) 3_656 .
O9A W1 O7B O7A 73.3(17) . .
O17A W1 O7B O7A -110.7(17) 3_656 .
O10A W1 O7B O7A 180.0(14) . .
O21 W1 O7B O7A 142.2(18) . .
O20 W1 O7B O7A 178.6(17) 3_656 .
O1 W1 O7B W2 -128.9(16) . .
O10B W1 O7B W2 55(2) 3_656 .
O9B W1 O7B W2 -18.2(18) . .
O17B W1 O7B W2 125.2(18) 3_656 .
O9A W1 O7B W2 -38.4(17) . .
O17A W1 O7B W2 137.6(17) 3_656 .
O10A W1 O7B W2 68(2) . .
O7A W1 O7B W2 -112(3) . .
O21 W1 O7B W2 30.5(15) . .
O20 W1 O7B W2 66.9(17) 3_656 .
O2 W2 O7B O7A 14.8(16) . .
O11B W2 O7B O7A -161.9(13) . .
O18B W2 O7B O7A 121.3(16) 3_656 .
O8B W2 O7B O7A -96.8(15) . .
O18A W2 O7B O7A 108.7(15) 3_656 .
O8A W2 O7B O7A -76.6(15) . .
O11A W2 O7B O7A -171.4(14) . .
O21 W2 O7B O7A -146.5(17) . .
O19 W2 O7B O7A 179.4(15) 3_656 .
O2 W2 O7B W1 130.3(16) . .
O11B W2 O7B W1 -46(2) . .
O18B W2 O7B W1 -123.1(17) 3_656 .
O8B W2 O7B W1 18.7(17) . .
O18A W2 O7B W1 -135.8(17) 3_656 .
O7A W2 O7B W1 116(3) . .
O8A W2 O7B W1 38.9(17) . .
O11A W2 O7B W1 -56(2) . .
O21 W2 O7B W1 -31.0(15) . .
O19 W2 O7B W1 -65.0(17) 3_656 .
O2 W2 O8A O8B 165.9(16) . .
O11B W2 O8A O8B 56.4(17) . .
O7B W2 O8A O8B -82.7(17) . .
O18B W2 O8A O8B -25(3) 3_656 .
O18A W2 O8A O8B 19(7) 3_656 .
O7A W2 O8A O8B -104.2(17) . .
O11A W2 O8A O8B 72.5(17) . .
O21 W2 O8A O8B -30.5(16) . .
O19 W2 O8A O8B 1.4(17) 3_656 .
O2 W2 O8A W3 -167.7(7) . .
O11B W2 O8A W3 82.9(8) . .
O7B W2 O8A W3 -56.3(8) . .
O18B W2 O8A W3 1(2) 3_656 .
O8B W2 O8A W3 26.5(13) . .
O18A W2 O8A W3 46(6) 3_656 .
O7A W2 O8A W3 -77.7(8) . .
O11A W2 O8A W3 99.0(8) . .
O21 W2 O8A W3 -4.0(6) . .
O19 W2 O8A W3 27.8(8) 3_656 .
O3 W3 O8A O8B -161.1(18) . .
O12B W3 O8A O8B -49.9(18) . .
O13B W3 O8A O8B 38(2) . .
O9B W3 O8A O8B 88.7(19) . .
O12A W3 O8A O8B -69.3(19) . .
O9A W3 O8A O8B 105.9(19) . .
O13A W3 O8A O8B 49(8) . .
O22 W3 O8A O8B 3.9(19) . .
O21 W3 O8A O8B 35.1(17) . .
O3 W3 O8A W2 167.8(7) . .
O8B W3 O8A W2 -31.1(15) . .
O12B W3 O8A W2 -81.0(8) . .
O13B W3 O8A W2 7.2(17) . .
O9B W3 O8A W2 57.6(8) . .
O12A W3 O8A W2 -100.5(8) . .
O9A W3 O8A W2 74.7(8) . .
O13A W3 O8A W2 18(8) . .
O22 W3 O8A W2 -27.3(8) . .
O21 W3 O8A W2 3.9(6) . .
W2 O8A O8B W3 152.6(11) . .
W3 O8A O8B W2 -152.6(11) . .
O3 W3 O8B O8A 20.1(19) . .
O12B W3 O8B O8A 128.0(19) . .
O13B W3 O8B O8A -155.8(16) . .
O9B W3 O8B O8A -91.7(18) . .
O12A W3 O8B O8A 112.7(18) . .
O9A W3 O8B O8A -72.4(18) . .
O13A W3 O8B O8A -171.9(15) . .
O22 W3 O8B O8A -176.3(18) . .
O21 W3 O8B O8A -139(2) . .
O3 W3 O8B W2 133.0(16) . .
O12B W3 O8B W2 -119.2(17) . .
O13B W3 O8B W2 -43(2) . .
O9B W3 O8B W2 21.2(17) . .
O12A W3 O8B W2 -134.4(17) . .
O9A W3 O8B W2 40.5(17) . .
O13A W3 O8B W2 -59(3) . .
O8A W3 O8B W2 113(3) . .
O22 W3 O8B W2 -63.4(17) . .
O21 W3 O8B W2 -25.8(14) . .
O2 W2 O8B O8A -15.2(18) . .
O11B W2 O8B O8A -121.0(17) . .
O7B W2 O8B O8A 96.7(17) . .
O18B W2 O8B O8A 166.3(15) 3_656 .
O18A W2 O8B O8A -175.8(15) 3_656 .
O7A W2 O8B O8A 74.9(17) . .
O11A W2 O8B O8A -107.3(17) . .
O21 W2 O8B O8A 144.3(18) . .
O19 W2 O8B O8A -178.7(17) 3_656 .
O2 W2 O8B W3 -132.7(16) . .
O11B W2 O8B W3 121.4(17) . .
O7B W2 O8B W3 -20.9(17) . .
O18B W2 O8B W3 49(2) 3_656 .
O18A W2 O8B W3 67(2) 3_656 .
O7A W2 O8B W3 -42.7(17) . .
O8A W2 O8B W3 -118(3) . .
O11A W2 O8B W3 135.2(17) . .
O21 W2 O8B W3 26.7(15) . .
O19 W2 O8B W3 63.8(17) 3_656 .
O1 W1 O9A O9B -150.2(17) . .
O10B W1 O9A O9B -39.3(17) 3_656 .
O7B W1 O9A O9B 99.3(17) . .
O17B W1 O9A O9B 59(2) 3_656 .
O17A W1 O9A O9B 50(6) 3_656 .
O10A W1 O9A O9B -57.8(17) . .
O7A W1 O9A O9B 118.5(17) . .
O21 W1 O9A O9B 47.7(16) . .
O20 W1 O9A O9B 14.3(18) 3_656 .
O1 W1 O9A W3 170.0(7) . .
O10B W1 O9A W3 -79.0(8) 3_656 .
O7B W1 O9A W3 59.6(8) . .
O9B W1 O9A W3 -39.7(14) . .
O17B W1 O9A W3 19.4(18) 3_656 .
O17A W1 O9A W3 10(6) 3_656 .
O10A W1 O9A W3 -97.5(8) . .
O7A W1 O9A W3 78.7(8) . .
O21 W1 O9A W3 8.0(6) . .
O20 W1 O9A W3 -25.4(8) 3_656 .
O3 W3 O9A O9B 149.4(17) . .
O8B W3 O9A O9B -101.1(17) . .
O12B W3 O9A O9B -52(2) . .
O13B W3 O9A O9B 36.5(17) . .
O12A W3 O9A O9B -7(7) . .
O13A W3 O9A O9B 57.8(17) . .
O8A W3 O9A O9B -118.9(17) . .
O22 W3 O9A O9B -13.7(17) . .
O21 W3 O9A O9B -48.2(16) . .
O3 W3 O9A W1 -170.3(7) . .
O8B W3 O9A W1 -60.7(8) . .
O12B W3 O9A W1 -11.6(17) . .
O13B W3 O9A W1 76.9(8) . .
O9B W3 O9A W1 40.3(14) . .
O12A W3 O9A W1 33(6) . .
O13A W3 O9A W1 98.1(8) . .
O8A W3 O9A W1 -78.6(8) . .
O22 W3 O9A W1 26.6(8) . .
O21 W3 O9A W1 -7.9(6) . .
W3 O9A O9B W1 145.3(8) . .
W1 O9A O9B W3 -145.3(8) . .
O1 W1 O9B O9A 31.6(18) . .
O10B W1 O9B O9A 139.8(18) 3_656 .
O7B W1 O9B O9A -80.5(17) . .
O17B W1 O9B O9A -145.2(15) 3_656 .
O17A W1 O9B O9A -170.1(15) 3_656 .
O10A W1 O9B O9A 123.2(17) . .
O7A W1 O9B O9A -60.7(17) . .
O21 W1 O9B O9A -124.9(18) . .
O20 W1 O9B O9A -166.1(17) 3_656 .
O1 W1 O9B W3 127.7(13) . .
O10B W1 O9B W3 -124.1(15) 3_656 .
O7B W1 O9B W3 15.5(15) . .
O17B W1 O9B W3 -49.2(18) 3_656 .
O9A W1 O9B W3 96(2) . .
O17A W1 O9B W3 -74(2) 3_656 .
O10A W1 O9B W3 -140.8(14) . .
O7A W1 O9B W3 35.4(15) . .
O21 W1 O9B W3 -28.9(12) . .
O20 W1 O9B W3 -70.1(14) 3_656 .
O3 W3 O9B O9A -32.8(18) . .
O8B W3 O9B O9A 78.6(17) . .
O12B W3 O9B O9A 148.0(15) . .
O13B W3 O9B O9A -141.3(18) . .
O12A W3 O9B O9A 178.5(14) . .
O13A W3 O9B O9A -122.4(17) . .
O8A W3 O9B O9A 60.0(17) . .
O22 W3 O9B O9A 166.6(17) . .
O21 W3 O9B O9A 123.8(18) . .
O3 W3 O9B W1 -128.0(13) . .
O8B W3 O9B W1 -16.6(15) . .
O12B W3 O9B W1 52.7(18) . .
O13B W3 O9B W1 123.5(15) . .
O12A W3 O9B W1 83.3(18) . .
O9A W3 O9B W1 -95(2) . .
O13A W3 O9B W1 142.3(14) . .
O8A W3 O9B W1 -35.2(15) . .
O22 W3 O9B W1 71.4(14) . .
O21 W3 O9B W1 28.6(12) . .
O1 W1 O10A O10B 168.3(18) . 3_656
O7B W1 O10A O10B -28(3) . 3_656
O9B W1 O10A O10B 59.5(19) . 3_656
O17B W1 O10A O10B -81.3(19) 3_656 3_656
O9A W1 O10A O10B 76.7(19) . 3_656
O17A W1 O10A O10B -98.2(19) 3_656 3_656
O7A W1 O10A O10B -28(9) . 3_656
O21 W1 O10A O10B 3.0(19) . 3_656
O20 W1 O10A O10B -26.3(18) 3_656 3_656
O1 W1 O10A W4 -165.9(7) . 3_656
O10B W1 O10A W4 25.8(15) 3_656 3_656
O7B W1 O10A W4 -2.0(18) . 3_656
O9B W1 O10A W4 85.3(8) . 3_656
O17B W1 O10A W4 -55.5(8) 3_656 3_656
O9A W1 O10A W4 102.5(8) . 3_656
O17A W1 O10A W4 -72.4(8) 3_656 3_656
O7A W1 O10A W4 -2(8) . 3_656
O21 W1 O10A W4 28.8(8) . 3_656
O20 W1 O10A W4 -0.5(6) 3_656 3_656
O4 W4 O10B O10A -9.9(18) . 3_656
O11B W4 O10B O10A 174.8(15) . 3_656
O14A W4 O10B O10A 103.0(17) . 3_656
O16B W4 O10B O10A -114.3(18) 3_656 3_656
O14B W4 O10B O10A 82.1(17) . 3_656
O16A W4 O10B O10A -101.0(17) 3_656 3_656
O11A W4 O10B O10A -171.0(15) . 3_656
O20 W4 O10B O10A 152.5(19) . 3_656
O19 W4 O10B O10A -172.1(17) 3_656 3_656
O4 W4 O10B W1 -135.3(16) . 3_656
O11B W4 O10B W1 49(2) . 3_656
O14A W4 O10B W1 -22.5(17) . 3_656
O16B W4 O10B W1 120.3(18) 3_656 3_656
O14B W4 O10B W1 -43.4(17) . 3_656
O16A W4 O10B W1 133.6(18) 3_656 3_656
O11A W4 O10B W1 64(2) . 3_656
O10A W4 O10B W1 -125(3) 3_656 3_656
O20 W4 O10B W1 27.1(15) . 3_656
O19 W4 O10B W1 62.5(17) 3_656 3_656
O2 W2 O11A O11B -164(2) . .
O7B W2 O11A O11B 22(3) . .
O18B W2 O11A O11B 87(2) 3_656 .
O8B W2 O11A O11B -53(2) . .
O18A W2 O11A O11B 103(2) 3_656 .
O7A W2 O11A O11B -24(9) . .
O8A W2 O11A O11B -72(2) . .
O21 W2 O11A O11B 1(2) . .
O19 W2 O11A O11B 32(2) 3_656 .
O2 W2 O11A W4 166.3(8) . .
O11B W2 O11A W4 -29.8(17) . .
O7B W2 O11A W4 -7.9(19) . .
O18B W2 O11A W4 57.1(9) 3_656 .
O8B W2 O11A W4 -82.7(9) . .
O18A W2 O11A W4 73.5(9) 3_656 .
O7A W2 O11A W4 -54(8) . .
O8A W2 O11A W4 -102.1(9) . .
O21 W2 O11A W4 -28.3(9) . .
O19 W2 O11A W4 1.8(7) 3_656 .
O4 W4 O11A O11B 164(2) . .
O10B W4 O11A O11B -33(3) . .
O14A W4 O11A O11B 52(2) . .
O16B W4 O11A O11B -88(2) 3_656 .
O14B W4 O11A O11B 72(2) . .
O16A W4 O11A O11B -104(2) 3_656 .
O10A W4 O11A O11B -64(6) 3_656 .
O20 W4 O11A O11B -3(2) . .
O19 W4 O11A O11B -32(2) 3_656 .
O4 W4 O11A W2 -165.3(8) . .
O11B W4 O11A W2 30.5(18) . .
O10B W4 O11A W2 -2.9(19) . .
O14A W4 O11A W2 82.6(9) . .
O16B W4 O11A W2 -57.1(9) 3_656 .
O14B W4 O11A W2 102.2(9) . .
O16A W4 O11A W2 -73.8(9) 3_656 .
O10A W4 O11A W2 -33(6) 3_656 .
O20 W4 O11A W2 27.0(9) . .
O19 W4 O11A W2 -1.7(7) 3_656 .
W2 O11A O11B W4 -152.9(13) . .
W4 O11A O11B W2 152.9(13) . .
O4 W4 O11B O11A -17(2) . .
O10B W4 O11B O11A 159(2) . .
O14A W4 O11B O11A -127(2) . .
O16B W4 O11B O11A 92(2) 3_656 .
O14B W4 O11B O11A -110(2) . .
O16A W4 O11B O11A 75(2) 3_656 .
O10A W4 O11B O11A 163.9(19) 3_656 .
O20 W4 O11B O11A 177(2) . .
O19 W4 O11B O11A 143(2) 3_656 .
O4 W4 O11B W2 -135.5(15) . .
O10B W4 O11B W2 40(2) . .
O14A W4 O11B W2 114.5(17) . .
O16B W4 O11B W2 -26.7(16) 3_656 .
O14B W4 O11B W2 131.4(16) . .
O16A W4 O11B W2 -44.3(16) 3_656 .
O11A W4 O11B W2 -119(3) . .
O10A W4 O11B W2 45(3) 3_656 .
O20 W4 O11B W2 57.8(16) . .
O19 W4 O11B W2 24.2(14) 3_656 .
O2 W2 O11B O11A 17(2) . .
O7B W2 O11B O11A -166(2) . .
O18B W2 O11B O11A -93(2) 3_656 .
O8B W2 O11B O11A 125(2) . .
O18A W2 O11B O11A -76(2) 3_656 .
O7A W2 O11B O11A 175.0(19) . .
O8A W2 O11B O11A 108(2) . .
O21 W2 O11B O11A -179(2) . .
O19 W2 O11B O11A -144(2) 3_656 .
O2 W2 O11B W4 136.6(15) . .
O7B W2 O11B W4 -47(2) . .
O18B W2 O11B W4 26.4(16) 3_656 .
O8B W2 O11B W4 -115.5(17) . .
O18A W2 O11B W4 43.9(16) 3_656 .
O7A W2 O11B W4 -66(2) . .
O8A W2 O11B W4 -132.8(16) . .
O11A W2 O11B W4 120(3) . .
O21 W2 O11B W4 -59.0(16) . .
O19 W2 O11B W4 -24.3(14) 3_656 .
O3 W3 O12A O12B 150.3(14) . .
O8B W3 O12A O12B 40.5(15) . .
O13B W3 O12A O12B -96.8(14) . .
O9B W3 O12A O12B -59(2) . .
O9A W3 O12A O12B -53(6) . .
O13A W3 O12A O12B -118.7(14) . .
O8A W3 O12A O12B 57.9(14) . .
O22 W3 O12A O12B -46.4(13) . .
O21 W3 O12A O12B -13.3(15) . .
O3 W3 O12A W5 -170.6(7) . .
O8B W3 O12A W5 79.6(8) . .
O12B W3 O12A W5 39.1(12) . .
O13B W3 O12A W5 -57.7(8) . .
O9B W3 O12A W5 -19.8(17) . .
O9A W3 O12A W5 -14(6) . .
O13A W3 O12A W5 -79.5(7) . .
O8A W3 O12A W5 97.0(7) . .
O22 W3 O12A W5 -7.3(6) . .
O21 W3 O12A W5 25.9(8) . .
O5 W5 O12A O12B -151.8(14) . .
O15B W5 O12A O12B 96.4(15) . .
O14A W5 O12A O12B -41.7(15) . .
O17B W5 O12A O12B 47(2) . .
O17A W5 O12A O12B -8(6) . .
O15A W5 O12A O12B 117.6(15) . .
O14B W5 O12A O12B -58.4(15) . .
O22 W5 O12A O12B 45.2(14) . .
O20 W5 O12A O12B 10.7(15) . .
O5 W5 O12A W3 170.2(7) . .
O15B W5 O12A W3 58.5(8) . .
O14A W5 O12A W3 -79.7(8) . .
O17B W5 O12A W3 9.3(18) . .
O12B W5 O12A W3 -37.9(12) . .
O17A W5 O12A W3 -46(5) . .
O15A W5 O12A W3 79.6(8) . .
O14B W5 O12A W3 -96.3(8) . .
O22 W5 O12A W3 7.3(6) . .
O20 W5 O12A W3 -27.2(8) . .
W5 O12A O12B W3 -145.0(7) . .
W3 O12A O12B W5 145.0(7) . .
O3 W3 O12B O12A -32.1(15) . .
O8B W3 O12B O12A -138.0(15) . .
O13B W3 O12B O12A 83.2(14) . .
O9B W3 O12B O12A 147.1(13) . .
O9A W3 O12B O12A 170.7(12) . .
O13A W3 O12B O12A 60.4(14) . .
O8A W3 O12B O12A -123.4(14) . .
O22 W3 O12B O12A 124.6(15) . .
O21 W3 O12B O12A 167.3(14) . .
O3 W3 O12B W5 -123.2(13) . .
O8B W3 O12B W5 130.9(15) . .
O13B W3 O12B W5 -7.8(15) . .
O9B W3 O12B W5 56.1(18) . .
O12A W3 O12B W5 -91.0(19) . .
O9A W3 O12B W5 79.7(18) . .
O13A W3 O12B W5 -30.6(14) . .
O8A W3 O12B W5 145.5(14) . .
O22 W3 O12B W5 33.6(12) . .
O21 W3 O12B W5 76.2(14) . .
O5 W5 O12B O12A 30.4(15) . .
O15B W5 O12B O12A -84.0(15) . .
O14A W5 O12B O12A 135.0(16) . .
O17B W5 O12B O12A -154.8(13) . .
O17A W5 O12B O12A 178.1(13) . .
O15A W5 O12B O12A -61.3(15) . .
O14B W5 O12B O12A 121.3(15) . .
O22 W5 O12B O12A -125.9(16) . .
O20 W5 O12B O12A -169.5(15) . .
O5 W5 O12B W3 122.3(13) . .
O15B W5 O12B W3 8.0(15) . .
O14A W5 O12B W3 -133.0(16) . .
O17B W5 O12B W3 -62.8(17) . .
O17A W5 O12B W3 -89.9(17) . .
O12A W5 O12B W3 92(2) . .
O15A W5 O12B W3 30.6(15) . .
O14B W5 O12B W3 -146.8(15) . .
O22 W5 O12B W3 -33.9(12) . .
O20 W5 O12B W3 -77.6(14) . .
O6 W6 O13A O13B 164.4(14) . .
O16B W6 O13A O13B 54.2(15) . .
O18B W6 O13A O13B -47(2) . .
O15B W6 O13A O13B -84.5(15) . .
O16A W6 O13A O13B 69.8(15) . .
O15A W6 O13A O13B -106.6(15) . .
O18A W6 O13A O13B -55(6) . .
O22 W6 O13A O13B -32.9(14) . .
O19 W6 O13A O13B -2.9(15) . .
O6 W6 O13A W3 -169.0(7) . .
O16B W6 O13A W3 80.8(8) . .
O13B W6 O13A W3 26.6(11) . .
O18B W6 O13A W3 -20.0(18) . .
O15B W6 O13A W3 -57.9(7) . .
O16A W6 O13A W3 96.4(7) . .
O15A W6 O13A W3 -80.0(7) . .
O18A W6 O13A W3 -28(6) . .
O22 W6 O13A W3 -6.3(6) . .
O19 W6 O13A W3 23.7(8) . .
O3 W3 O13A O13B -162.3(14) . .
O8B W3 O13A O13B 29(2) . .
O12B W3 O13A O13B 86.3(15) . .
O9B W3 O13A O13B -52.2(15) . .
O12A W3 O13A O13B 106.5(15) . .
O9A W3 O13A O13B -68.8(15) . .
O8A W3 O13A O13B -13(8) . .
O22 W3 O13A O13B 33.7(14) . .
O21 W3 O13A O13B 1.2(15) . .
O3 W3 O13A W6 170.3(7) . .
O8B W3 O13A W6 1.6(19) . .
O12B W3 O13A W6 58.9(8) . .
O13B W3 O13A W6 -27.4(11) . .
O9B W3 O13A W6 -79.6(7) . .
O12A W3 O13A W6 79.1(7) . .
O9A W3 O13A W6 -96.3(7) . .
O8A W3 O13A W6 -40(8) . .
O22 W3 O13A W6 6.3(6) . .
O21 W3 O13A W6 -26.2(8) . .
W3 O13A O13B W6 -153.7(9) . .
W6 O13A O13B W3 153.7(9) . .
O6 W6 O13B O13A -17.1(16) . .
O16B W6 O13B O13A -124.4(15) . .
O18B W6 O13B O13A 155.8(13) . .
O15B W6 O13B O13A 95.1(14) . .
O16A W6 O13B O13A -112.5(14) . .
O15A W6 O13B O13A 71.6(14) . .
O18A W6 O13B O13A 169.5(13) . .
O22 W6 O13B O13A 139.7(16) . .
O19 W6 O13B O13A 177.2(14) . .
O6 W6 O13B W3 -124.2(17) . .
O16B W6 O13B W3 128.6(18) . .
O18B W6 O13B W3 49(2) . .
O15B W6 O13B W3 -12.0(18) . .
O16A W6 O13B W3 140.4(18) . .
O13A W6 O13B W3 -107(2) . .
O15A W6 O13B W3 -35.4(18) . .
O18A W6 O13B W3 62(2) . .
O22 W6 O13B W3 32.6(15) . .
O19 W6 O13B W3 70.1(17) . .
O3 W3 O13B O13A 19.3(16) . .
O8B W3 O13B O13A -164.9(13) . .
O12B W3 O13B O13A -94.6(15) . .
O9B W3 O13B O13A 124.1(15) . .
O12A W3 O13B O13A -71.6(15) . .
O9A W3 O13B O13A 111.9(15) . .
O8A W3 O13B O13A 178.1(12) . .
O22 W3 O13B O13A -138.6(16) . .
O21 W3 O13B O13A -178.8(15) . .
O3 W3 O13B W6 125.4(17) . .
O8B W3 O13B W6 -59(2) . .
O12B W3 O13B W6 11.6(18) . .
O9B W3 O13B W6 -129.8(19) . .
O12A W3 O13B W6 34.5(18) . .
O9A W3 O13B W6 -142.0(18) . .
O13A W3 O13B W6 106(2) . .
O8A W3 O13B W6 -76(2) . .
O22 W3 O13B W6 -32.5(15) . .
O21 W3 O13B W6 -72.6(18) . .
O5 W5 O14A O14B -26(2) . .
O15B W5 O14A O14B 158.0(16) . .
O17B W5 O14A O14B 86.3(19) . .
O12B W5 O14A O14B -132(2) . .
O17A W5 O14A O14B 67.4(19) . .
O12A W5 O14A O14B -116.1(19) . .
O15A W5 O14A O14B -176.1(15) . .
O22 W5 O14A O14B 173.5(19) . .
O20 W5 O14A O14B 133(2) . .
O5 W5 O14A W4 -130.6(16) . .
O15B W5 O14A W4 53(2) . .
O17B W5 O14A W4 -18.3(17) . .
O12B W5 O14A W4 123.5(18) . .
O17A W5 O14A W4 -37.2(17) . .
O12A W5 O14A W4 139.3(17) . .
O15A W5 O14A W4 79(2) . .
O14B W5 O14A W4 -105(3) . .
O22 W5 O14A W4 68.8(16) . .
O20 W5 O14A W4 28.8(14) . .
O4 W4 O14A O14B 19.2(17) . .
O11B W4 O14A O14B 125.3(17) . .
O10B W4 O14A O14B -93.0(17) . .
O16B W4 O14A O14B -158.5(14) 3_656 .
O16A W4 O14A O14B -173.3(15) 3_656 .
O11A W4 O14A O14B 112.1(17) . .
O10A W4 O14A O14B -73.5(16) 3_656 .
O20 W4 O14A O14B -140.7(18) . .
O19 W4 O14A O14B -177.6(16) 3_656 .
O4 W4 O14A W5 130.2(16) . .
O11B W4 O14A W5 -123.6(18) . .
O10B W4 O14A W5 18.0(17) . .
O16B W4 O14A W5 -47(2) 3_656 .
O14B W4 O14A W5 111(3) . .
O16A W4 O14A W5 -62(2) 3_656 .
O11A W4 O14A W5 -136.9(17) . .
O10A W4 O14A W5 37.6(17) 3_656 .
O20 W4 O14A W5 -29.7(14) . .
O19 W4 O14A W5 -66.6(16) 3_656 .
W5 O14A O14B W4 -149.0(10) . .
W4 O14A O14B W5 149.0(10) . .
O4 W4 O14B O14A -162.3(16) . .
O11B W4 O14B O14A -53.5(17) . .
O10B W4 O14B O14A 86.4(17) . .
O16B W4 O14B O14A 39(3) 3_656 .
O16A W4 O14B O14A 40(9) 3_656 .
O11A W4 O14B O14A -69.3(17) . .
O10A W4 O14B O14A 106.4(16) 3_656 .
O20 W4 O14B O14A 33.5(16) . .
O19 W4 O14B O14A 2.5(17) 3_656 .
O4 W4 O14B W5 167.8(7) . .
O11B W4 O14B W5 -83.5(8) . .
O10B W4 O14B W5 56.5(8) . .
O14A W4 O14B W5 -29.9(13) . .
O16B W4 O14B W5 9(2) 3_656 .
O16A W4 O14B W5 10(8) 3_656 .
O11A W4 O14B W5 -99.3(8) . .
O10A W4 O14B W5 76.4(8) 3_656 .
O20 W4 O14B W5 3.6(6) . .
O19 W4 O14B W5 -27.4(8) 3_656 .
O5 W5 O14B O14A 155.6(19) . .
O15B W5 O14B O14A -35(3) . .
O17B W5 O14B O14A -94.4(19) . .
O12B W5 O14B O14A 44.9(19) . .
O17A W5 O14B O14A -110.9(19) . .
O12A W5 O14B O14A 64.1(19) . .
O15A W5 O14B O14A 17(6) . .
O22 W5 O14B O14A -6.7(19) . .
O20 W5 O14B O14A -39.7(18) . .
O5 W5 O14B W4 -168.1(7) . .
O15B W5 O14B W4 0.8(17) . .
O14A W5 O14B W4 36.2(16) . .
O17B W5 O14B W4 -58.2(8) . .
O12B W5 O14B W4 81.1(8) . .
O17A W5 O14B W4 -74.7(8) . .
O12A W5 O14B W4 100.4(8) . .
O15A W5 O14B W4 53(6) . .
O22 W5 O14B W4 29.5(8) . .
O20 W5 O14B W4 -3.5(6) . .
O6 W6 O15A O15B -159.4(13) . .
O16B W6 O15A O15B 33(2) . .
O13B W6 O15A O15B 86.1(13) . .
O18B W6 O15A O15B -52.2(13) . .
O16A W6 O15A O15B -16(8) . .
O13A W6 O15A O15B 108.7(13) . .
O18A W6 O15A O15B -66.6(13) . .
O22 W6 O15A O15B 34.8(12) . .
O19 W6 O15A O15B 2.6(14) . .
O6 W6 O15A W5 171.8(7) . .
O16B W6 O15A W5 4(2) . .
O13B W6 O15A W5 57.3(7) . .
O18B W6 O15A W5 -80.9(7) . .
O15B W6 O15A W5 -28.7(10) . .
O16A W6 O15A W5 -45(8) . .
O13A W6 O15A W5 80.0(7) . .
O18A W6 O15A W5 -95.3(7) . .
O22 W6 O15A W5 6.1(6) . .
O19 W6 O15A W5 -26.2(7) . .
O5 W5 O15A O15B 158.6(14) . .
O14A W5 O15A O15B -49(2) . .
O17B W5 O15A O15B 48.7(15) . .
O12B W5 O15A O15B -90.4(15) . .
O17A W5 O15A O15B 64.4(15) . .
O12A W5 O15A O15B -110.3(15) . .
O14B W5 O15A O15B -62(6) . .
O22 W5 O15A O15B -38.3(14) . .
O20 W5 O15A O15B -7.6(15) . .
O5 W5 O15A W6 -169.1(7) . .
O15B W5 O15A W6 32.3(12) . .
O14A W5 O15A W6 -17.0(17) . .
O17B W5 O15A W6 81.0(7) . .
O12B W5 O15A W6 -58.1(8) . .
O17A W5 O15A W6 96.7(7) . .
O12A W5 O15A W6 -78.0(7) . .
O14B W5 O15A W6 -30(6) . .
O22 W5 O15A W6 -6.0(6) . .
O20 W5 O15A W6 24.7(8) . .
W6 O15A O15B W5 -150.4(8) . .
W5 O15A O15B W6 150.4(8) . .
O5 W5 O15B O15A -23.2(15) . .
O14A W5 O15B O15A 152.8(13) . .
O17B W5 O15B O15A -129.2(15) . .
O12B W5 O15B O15A 90.5(15) . .
O17A W5 O15B O15A -118.1(14) . .
O12A W5 O15B O15A 68.0(15) . .
O14B W5 O15B O15A 168.7(13) . .
O22 W5 O15B O15A 133.5(16) . .
O20 W5 O15B O15A 172.7(14) . .
O5 W5 O15B W6 -124.4(15) . .
O14A W5 O15B W6 52(2) . .
O17B W5 O15B W6 129.6(17) . .
O12B W5 O15B W6 -10.8(16) . .
O17A W5 O15B W6 140.7(16) . .
O12A W5 O15B W6 -33.2(16) . .
O15A W5 O15B W6 -101(2) . .
O14B W5 O15B W6 68(2) . .
O22 W5 O15B W6 32.3(13) . .
O20 W5 O15B W6 71.5(16) . .
O6 W6 O15B O15A 22.1(14) . .
O16B W6 O15B O15A -163.7(12) . .
O13B W6 O15B O15A -93.3(13) . .
O18B W6 O15B O15A 124.3(14) . .
O16A W6 O15B O15A 177.5(13) . .
O13A W6 O15B O15A -69.7(13) . .
O18A W6 O15B O15A 113.2(13) . .
O22 W6 O15B O15A -137.6(15) . .
O19 W6 O15B O15A -177.5(13) . .
O6 W6 O15B W5 126.7(15) . .
O16B W6 O15B W5 -59.0(19) . .
O13B W6 O15B W5 11.3(16) . .
O18B W6 O15B W5 -131.0(17) . .
O16A W6 O15B W5 -78(2) . .
O13A W6 O15B W5 34.9(16) . .
O15A W6 O15B W5 105(2) . .
O18A W6 O15B W5 -142.1(16) . .
O22 W6 O15B W5 -33.0(13) . .
O19 W6 O15B W5 -72.9(16) . .
O6 W6 O16A O16B -157(2) . .
O13B W6 O16A O16B -42(2) . .
O18B W6 O16A O16B 96(2) . .
O15B W6 O16A O16B 46(3) . .
O13A W6 O16A O16B -65(2) . .
O15A W6 O16A O16B 59(8) . .
O18A W6 O16A O16B 110(2) . .
O22 W6 O16A O16B 10(2) . .
O19 W6 O16A O16B 41(2) . .
O6 W6 O16A W4 166.2(8) . 3_656
O16B W6 O16A W4 -36.7(18) . 3_656
O13B W6 O16A W4 -79.1(9) . 3_656
O18B W6 O16A W4 59.0(9) . 3_656
O15B W6 O16A W4 9.2(17) . 3_656
O13A W6 O16A W4 -101.3(9) . 3_656
O15A W6 O16A W4 23(8) . 3_656
O18A W6 O16A W4 73.8(9) . 3_656
O22 W6 O16A W4 -26.9(9) . 3_656
O19 W6 O16A W4 3.9(7) . 3_656
W4 O16A O16B W6 149.2(11) 3_656 .
W6 O16A O16B W4 -149.2(11) . 3_656
O6 W6 O16B O16A 24(2) . .
O13B W6 O16B O16A 137(2) . .
O18B W6 O16B O16A -85(2) . .
O15B W6 O16B O16A -150(2) . .
O13A W6 O16B O16A 117(2) . .
O15A W6 O16B O16A -169.1(18) . .
O18A W6 O16B O16A -68(2) . .
O22 W6 O16B O16A -171(2) . .
O19 W6 O16B O16A -134(2) . .
O6 W6 O16B W4 132.0(15) . 3_656
O13B W6 O16B W4 -115.8(16) . 3_656
O18B W6 O16B W4 23.0(16) . 3_656
O15B W6 O16B W4 -42(2) . 3_656
O16A W6 O16B W4 108(3) . 3_656
O13A W6 O16B W4 -135.2(15) . 3_656
O15A W6 O16B W4 -61(3) . 3_656
O18A W6 O16B W4 39.2(16) . 3_656
O22 W6 O16B W4 -63.0(16) . 3_656
O19 W6 O16B W4 -26.0(13) . 3_656
O5 W5 O17A O17B -146.1(18) . .
O15B W5 O17A O17B -34.2(18) . .
O14A W5 O17A O17B 103.8(18) . .
O12B W5 O17A O17B 64(2) . .
O12A W5 O17A O17B 71(5) . .
O15A W5 O17A O17B -54.5(19) . .
O14B W5 O17A O17B 121.1(18) . .
O22 W5 O17A O17B 18.6(19) . .
O20 W5 O17A O17B 50.8(17) . .
O5 W5 O17A W1 172.0(7) . 3_656
O15B W5 O17A W1 -76.0(8) . 3_656
O14A W5 O17A W1 62.0(8) . 3_656
O17B W5 O17A W1 -41.9(15) . 3_656
O12B W5 O17A W1 22.0(16) . 3_656
O12A W5 O17A W1 29(5) . 3_656
O15A W5 O17A W1 -96.3(8) . 3_656
O14B W5 O17A W1 79.2(8) . 3_656
O22 W5 O17A W1 -23.3(9) . 3_656
O20 W5 O17A W1 8.9(6) . 3_656
W1 O17A O17B W5 145.2(8) 3_656 .
W5 O17A O17B W1 -145.2(8) . 3_656
O5 W5 O17B O17A 36.3(19) . .
O15B W5 O17B O17A 144.6(19) . .
O14A W5 O17B O17A -76.3(18) . .
O12B W5 O17B O17A -138.6(17) . .
O12A W5 O17B O17A -164.0(15) . .
O15A W5 O17B O17A 127.3(18) . .
O14B W5 O17B O17A -57.8(18) . .
O22 W5 O17B O17A -162.2(18) . .
O20 W5 O17B O17A -121.3(19) . .
O5 W5 O17B W1 131.2(14) . 3_656
O15B W5 O17B W1 -120.5(15) . 3_656
O14A W5 O17B W1 18.6(15) . 3_656
O12B W5 O17B W1 -43.7(19) . 3_656
O17A W5 O17B W1 95(2) . 3_656
O12A W5 O17B W1 -69(2) . 3_656
O15A W5 O17B W1 -137.8(15) . 3_656
O14B W5 O17B W1 37.1(15) . 3_656
O22 W5 O17B W1 -67.3(15) . 3_656
O20 W5 O17B W1 -26.4(12) . 3_656
O6 W6 O18A O18B 152(2) . .
O16B W6 O18A O18B -98(2) . .
O13B W6 O18A O18B -34(3) . .
O15B W6 O18A O18B 41(2) . .
O16A W6 O18A O18B -114(2) . .
O13A W6 O18A O18B 11(7) . .
O15A W6 O18A O18B 62(2) . .
O22 W6 O18A O18B -10(2) . .
O19 W6 O18A O18B -43(2) . .
O6 W6 O18A W2 -168.1(9) . 3_656
O16B W6 O18A W2 -58.0(10) . 3_656
O13B W6 O18A W2 5.9(18) . 3_656
O18B W6 O18A W2 40.1(18) . 3_656
O15B W6 O18A W2 81.0(9) . 3_656
O16A W6 O18A W2 -74.2(10) . 3_656
O13A W6 O18A W2 51(6) . 3_656
O15A W6 O18A W2 102.5(9) . 3_656
O22 W6 O18A W2 29.9(10) . 3_656
O19 W6 O18A W2 -2.4(7) . 3_656
W2 O18A O18B W6 -147.7(11) 3_656 .
W6 O18A O18B W2 147.7(11) . 3_656
O6 W6 O18B O18A -30(2) . .
O16B W6 O18B O18A 82(2) . .
O13B W6 O18B O18A 157(2) . .
O15B W6 O18B O18A -137(2) . .
O16A W6 O18B O18A 65(2) . .
O13A W6 O18B O18A -177.0(18) . .
O15A W6 O18B O18A -118(2) . .
O22 W6 O18B O18A 170(2) . .
O19 W6 O18B O18A 132(2) . .
O6 W6 O18B W2 -133.2(14) . 3_656
O16B W6 O18B W2 -21.6(16) . 3_656
O13B W6 O18B W2 53.5(19) . 3_656
O15B W6 O18B W2 119.4(16) . 3_656
O16A W6 O18B W2 -38.8(16) . 3_656
O13A W6 O18B W2 79(2) . 3_656
O15A W6 O18B W2 138.6(15) . 3_656
O18A W6 O18B W2 -104(3) . 3_656
O22 W6 O18B W2 66.3(15) . 3_656
O19 W6 O18B W2 27.9(13) . 3_656
O19 Si1 O19 O21 13(5) 3_656 3_656
O21 Si1 O19 O21 180 . 3_656
O20 Si1 O19 O21 -123.3(7) 3_656 3_656
O20 Si1 O19 O21 56.7(7) . 3_656
O22 Si1 O19 O21 118.4(7) . 3_656
O22 Si1 O19 O21 -61.6(7) 3_656 3_656
O19 Si1 O19 O20 136(4) 3_656 3_656
O21 Si1 O19 O20 123.3(7) 3_656 3_656
O21 Si1 O19 O20 -56.7(7) . 3_656
O20 Si1 O19 O20 179.999(3) . 3_656
O22 Si1 O19 O20 -118.3(6) . 3_656
O22 Si1 O19 O20 61.7(6) 3_656 3_656
O19 Si1 O19 W2 12(5) 3_656 3_656
O21 Si1 O19 W2 -0.4(6) 3_656 3_656
O21 Si1 O19 W2 179.6(6) . 3_656
O20 Si1 O19 W2 -123.7(8) 3_656 3_656
O20 Si1 O19 W2 56.3(8) . 3_656
O22 Si1 O19 W2 117.9(8) . 3_656
O22 Si1 O19 W2 -62.1(8) 3_656 3_656
O19 Si1 O19 W4 134(4) 3_656 3_656
O21 Si1 O19 W4 121.5(8) 3_656 3_656
O21 Si1 O19 W4 -58.5(8) . 3_656
O20 Si1 O19 W4 -1.8(6) 3_656 3_656
O20 Si1 O19 W4 178.2(6) . 3_656
O22 Si1 O19 W4 -120.2(8) . 3_656
O22 Si1 O19 W4 59.8(8) 3_656 3_656
O19 Si1 O19 W6 -108(4) 3_656 .
O21 Si1 O19 W6 -120.6(8) 3_656 .
O21 Si1 O19 W6 59.4(8) . .
O20 Si1 O19 W6 116.1(8) 3_656 .
O20 Si1 O19 W6 -63.9(8) . .
O22 Si1 O19 W6 -2.2(6) . .
O22 Si1 O19 W6 177.8(6) 3_656 .
O6 W6 O19 Si1 174.7(8) . .
O16B W6 O19 Si1 -121.2(9) . .
O13B W6 O19 Si1 -40.5(8) . .
O18B W6 O19 Si1 122.6(9) . .
O15B W6 O19 Si1 48.1(7) . .
O16A W6 O19 Si1 -134.4(9) . .
O13A W6 O19 Si1 -39.4(8) . .
O15A W6 O19 Si1 47.0(8) . .
O18A W6 O19 Si1 135.6(9) . .
O22 W6 O19 Si1 2.1(6) . .
O6 W6 O19 O21 101.4(12) . 3_656
O16B W6 O19 O21 165.5(11) . 3_656
O13B W6 O19 O21 -113.9(9) . 3_656
O18B W6 O19 O21 49.2(9) . 3_656
O15B W6 O19 O21 -25.3(9) . 3_656
O16A W6 O19 O21 152.3(10) . 3_656
O13A W6 O19 O21 -112.7(9) . 3_656
O15A W6 O19 O21 -26.3(9) . 3_656
O18A W6 O19 O21 62.3(9) . 3_656
O22 W6 O19 O21 -71.2(9) . 3_656
O6 W6 O19 O20 -114.1(11) . 3_656
O16B W6 O19 O20 -50.0(9) . 3_656
O13B W6 O19 O20 30.7(9) . 3_656
O18B W6 O19 O20 -166.2(11) . 3_656
O15B W6 O19 O20 119.3(9) . 3_656
O16A W6 O19 O20 -63.2(9) . 3_656
O13A W6 O19 O20 31.8(9) . 3_656
O15A W6 O19 O20 118.2(8) . 3_656
O18A W6 O19 O20 -153.2(10) . 3_656
O22 W6 O19 O20 73.3(8) . 3_656
O6 W6 O19 W2 40.6(12) . 3_656
O16B W6 O19 W2 104.7(6) . 3_656
O13B W6 O19 W2 -174.7(5) . 3_656
O18B W6 O19 W2 -11.5(5) . 3_656
O15B W6 O19 W2 -86.0(5) . 3_656
O16A W6 O19 W2 91.5(5) . 3_656
O13A W6 O19 W2 -173.5(4) . 3_656
O15A W6 O19 W2 -87.1(5) . 3_656
O18A W6 O19 W2 1.5(5) . 3_656
O22 W6 O19 W2 -132.0(6) . 3_656
O6 W6 O19 W4 -53.5(12) . 3_656
O16B W6 O19 W4 10.6(5) . 3_656
O13B W6 O19 W4 91.2(5) . 3_656
O18B W6 O19 W4 -105.6(6) . 3_656
O15B W6 O19 W4 179.8(5) . 3_656
O16A W6 O19 W4 -2.6(5) . 3_656
O13A W6 O19 W4 92.4(5) . 3_656
O15A W6 O19 W4 178.8(4) . 3_656
O18A W6 O19 W4 -92.6(5) . 3_656
O22 W6 O19 W4 133.9(6) . 3_656
O19 Si1 O20 O19 180.002(3) . 3_656
O21 Si1 O20 O19 -125.5(7) 3_656 3_656
O21 Si1 O20 O19 54.5(7) . 3_656
O20 Si1 O20 O19 -170(7) 3_656 3_656
O22 Si1 O20 O19 120.0(6) . 3_656
O22 Si1 O20 O19 -60.0(6) 3_656 3_656
O19 Si1 O20 W4 -2.0(6) 3_656 .
O19 Si1 O20 W4 178.0(6) . .
O21 Si1 O20 W4 -127.5(8) 3_656 .
O21 Si1 O20 W4 52.5(8) . .
O20 Si1 O20 W4 -172(7) 3_656 .
O22 Si1 O20 W4 118.0(8) . .
O22 Si1 O20 W4 -62.0(8) 3_656 .
O19 Si1 O20 W1 123.3(8) 3_656 3_656
O19 Si1 O20 W1 -56.7(8) . 3_656
O21 Si1 O20 W1 -2.3(6) 3_656 3_656
O21 Si1 O20 W1 177.7(6) . 3_656
O20 Si1 O20 W1 -47(7) 3_656 3_656
O22 Si1 O20 W1 -116.8(7) . 3_656
O22 Si1 O20 W1 63.2(7) 3_656 3_656
O19 Si1 O20 W5 -122.3(7) 3_656 .
O19 Si1 O20 W5 57.7(7) . .
O21 Si1 O20 W5 112.2(7) 3_656 .
O21 Si1 O20 W5 -67.8(7) . .
O20 Si1 O20 W5 67(7) 3_656 .
O22 Si1 O20 W5 -2.3(5) . .
O22 Si1 O20 W5 177.7(5) 3_656 .
O4 W4 O20 Si1 177.7(8) . .
O11B W4 O20 Si1 -39.9(8) . .
O10B W4 O20 Si1 126.0(9) . .
O14A W4 O20 Si1 -119.4(9) . .
O16B W4 O20 Si1 49.2(8) 3_656 .
O14B W4 O20 Si1 -133.0(8) . .
O16A W4 O20 Si1 47.5(8) 3_656 .
O11A W4 O20 Si1 -38.9(8) . .
O10A W4 O20 Si1 135.5(8) 3_656 .
O19 W4 O20 Si1 1.7(5) 3_656 .
O4 W4 O20 O19 176.0(10) . 3_656
O11B W4 O20 O19 -41.6(6) . 3_656
O10B W4 O20 O19 124.3(8) . 3_656
O14A W4 O20 O19 -121.1(7) . 3_656
O16B W4 O20 O19 47.5(6) 3_656 3_656
O14B W4 O20 O19 -134.7(7) . 3_656
O16A W4 O20 O19 45.8(7) 3_656 3_656
O11A W4 O20 O19 -40.6(7) . 3_656
O10A W4 O20 O19 133.8(7) 3_656 3_656
O4 W4 O20 W1 42.6(13) . 3_656
O11B W4 O20 W1 -175.0(5) . 3_656
O10B W4 O20 W1 -9.2(5) . 3_656
O14A W4 O20 W1 105.4(6) . 3_656
O16B W4 O20 W1 -86.0(5) 3_656 3_656
O14B W4 O20 W1 91.8(5) . 3_656
O16A W4 O20 W1 -87.7(5) 3_656 3_656
O11A W4 O20 W1 -174.1(5) . 3_656
O10A W4 O20 W1 0.4(4) 3_656 3_656
O19 W4 O20 W1 -133.5(7) 3_656 3_656
O4 W4 O20 W5 -51.8(12) . .
O11B W4 O20 W5 90.6(5) . .
O10B W4 O20 W5 -103.6(6) . .
O14A W4 O20 W5 11.1(5) . .
O16B W4 O20 W5 179.6(5) 3_656 .
O14B W4 O20 W5 -2.6(5) . .
O16A W4 O20 W5 177.9(5) 3_656 .
O11A W4 O20 W5 91.5(5) . .
O10A W4 O20 W5 -94.0(5) 3_656 .
O19 W4 O20 W5 132.1(6) 3_656 .
O5 W5 O20 Si1 178.8(6) . .
O15B W5 O20 Si1 -41.0(7) . .
O14A W5 O20 Si1 122.8(9) . .
O17B W5 O20 Si1 -116.9(8) . .
O12B W5 O20 Si1 51.8(7) . .
O17A W5 O20 Si1 -134.5(7) . .
O12A W5 O20 Si1 47.7(7) . .
O15A W5 O20 Si1 -38.1(7) . .
O14B W5 O20 Si1 137.1(7) . .
O22 W5 O20 Si1 2.1(5) . .
O5 W5 O20 O19 113.0(11) . 3_656
O15B W5 O20 O19 -106.8(9) . 3_656
O14A W5 O20 O19 57.0(9) . 3_656
O17B W5 O20 O19 177.4(11) . 3_656
O12B W5 O20 O19 -14.0(9) . 3_656
O17A W5 O20 O19 159.7(10) . 3_656
O12A W5 O20 O19 -18.1(10) . 3_656
O15A W5 O20 O19 -103.8(9) . 3_656
O14B W5 O20 O19 71.4(9) . 3_656
O22 W5 O20 O19 -63.7(9) . 3_656
O5 W5 O20 W4 44.1(10) . .
O15B W5 O20 W4 -175.7(5) . .
O14A W5 O20 W4 -11.9(6) . .
O17B W5 O20 W4 108.4(6) . .
O12B W5 O20 W4 -82.9(5) . .
O17A W5 O20 W4 90.8(5) . .
O12A W5 O20 W4 -87.0(5) . .
O15A W5 O20 W4 -172.8(4) . .
O14B W5 O20 W4 2.4(4) . .
O22 W5 O20 W4 -132.6(6) . .
O5 W5 O20 W1 -52.7(9) . 3_656
O15B W5 O20 W1 87.5(5) . 3_656
O14A W5 O20 W1 -108.7(7) . 3_656
O17B W5 O20 W1 11.7(5) . 3_656
O12B W5 O20 W1 -179.7(5) . 3_656
O17A W5 O20 W1 -6.0(4) . 3_656
O12A W5 O20 W1 176.2(4) . 3_656
O15A W5 O20 W1 90.5(5) . 3_656
O14B W5 O20 W1 -94.3(5) . 3_656
O22 W5 O20 W1 130.6(6) . 3_656
O19 Si1 O21 O19 180 . 3_656
O21 Si1 O21 O19 -49.1(15) 3_656 3_656
O20 Si1 O21 O19 124.8(7) 3_656 3_656
O20 Si1 O21 O19 -55.2(7) . 3_656
O22 Si1 O21 O19 -120.3(7) . 3_656
O22 Si1 O21 O19 59.7(7) 3_656 3_656
O19 Si1 O21 W2 -0.5(7) 3_656 .
O19 Si1 O21 W2 179.5(7) . .
O21 Si1 O21 W2 -49.5(19) 3_656 .
O20 Si1 O21 W2 124.4(8) 3_656 .
O20 Si1 O21 W2 -55.6(8) . .
O22 Si1 O21 W2 -120.8(8) . .
O22 Si1 O21 W2 59.2(8) 3_656 .
O19 Si1 O21 W1 -127.1(8) 3_656 .
O19 Si1 O21 W1 52.9(8) . .
O21 Si1 O21 W1 -176.2(10) 3_656 .
O20 Si1 O21 W1 -2.3(6) 3_656 .
O20 Si1 O21 W1 177.7(6) . .
O22 Si1 O21 W1 112.6(7) . .
O22 Si1 O21 W1 -67.5(7) 3_656 .
O19 Si1 O21 W3 119.3(8) 3_656 .
O19 Si1 O21 W3 -60.7(8) . .
O21 Si1 O21 W3 70.2(12) 3_656 .
O20 Si1 O21 W3 -115.8(7) 3_656 .
O20 Si1 O21 W3 64.2(7) . .
O22 Si1 O21 W3 -1.0(5) . .
O22 Si1 O21 W3 179.0(5) 3_656 .
O2 W2 O21 Si1 -178.7(8) . .
O11B W2 O21 Si1 44.2(8) . .
O7B W2 O21 Si1 -125.7(10) . .
O18B W2 O21 Si1 -45.6(8) 3_656 .
O8B W2 O21 Si1 120.2(9) . .
O18A W2 O21 Si1 -43.3(9) 3_656 .
O7A W2 O21 Si1 -138.2(9) . .
O8A W2 O21 Si1 132.5(8) . .
O11A W2 O21 Si1 43.8(9) . .
O19 W2 O21 Si1 0.4(6) 3_656 .
O2 W2 O21 O19 -179.1(10) . 3_656
O11B W2 O21 O19 43.9(6) . 3_656
O7B W2 O21 O19 -126.1(8) . 3_656
O18B W2 O21 O19 -46.0(6) 3_656 3_656
O8B W2 O21 O19 119.8(8) . 3_656
O18A W2 O21 O19 -43.7(7) 3_656 3_656
O7A W2 O21 O19 -138.6(7) . 3_656
O8A W2 O21 O19 132.1(7) . 3_656
O11A W2 O21 O19 43.4(7) . 3_656
O2 W2 O21 W1 -42.3(13) . .
O11B W2 O21 W1 -179.4(5) . .
O7B W2 O21 W1 10.7(5) . .
O18B W2 O21 W1 90.7(5) 3_656 .
O8B W2 O21 W1 -103.4(6) . .
O18A W2 O21 W1 93.1(5) 3_656 .
O7A W2 O21 W1 -1.8(5) . .
O8A W2 O21 W1 -91.2(5) . .
O11A W2 O21 W1 -179.8(5) . .
O19 W2 O21 W1 136.8(7) 3_656 .
O2 W2 O21 W3 51.8(12) . .
O11B W2 O21 W3 -85.3(5) . .
O7B W2 O21 W3 104.7(6) . .
O18B W2 O21 W3 -175.2(5) 3_656 .
O8B W2 O21 W3 -9.3(5) . .
O18A W2 O21 W3 -172.9(5) 3_656 .
O7A W2 O21 W3 92.3(5) . .
O8A W2 O21 W3 2.9(5) . .
O11A W2 O21 W3 -85.7(5) . .
O19 W2 O21 W3 -129.2(7) 3_656 .
O1 W1 O21 Si1 -179.3(6) . .
O10B W1 O21 Si1 -36.4(7) 3_656 .
O7B W1 O21 Si1 127.7(9) . .
O9B W1 O21 Si1 -113.5(8) . .
O17B W1 O21 Si1 53.8(7) 3_656 .
O9A W1 O21 Si1 -131.1(8) . .
O17A W1 O21 Si1 49.1(7) 3_656 .
O10A W1 O21 Si1 -37.4(8) . .
O7A W1 O21 Si1 140.5(8) . .
O20 W1 O21 Si1 2.0(5) 3_656 .
O1 W1 O21 O19 110.8(11) . 3_656
O10B W1 O21 O19 -106.3(10) 3_656 3_656
O7B W1 O21 O19 57.8(10) . 3_656
O9B W1 O21 O19 176.6(11) . 3_656
O17B W1 O21 O19 -16.2(10) 3_656 3_656
O9A W1 O21 O19 159.0(11) . 3_656
O17A W1 O21 O19 -20.8(10) 3_656 3_656
O10A W1 O21 O19 -107.3(10) . 3_656
O7A W1 O21 O19 70.6(10) . 3_656
O20 W1 O21 O19 -67.9(9) 3_656 3_656
O1 W1 O21 W2 41.9(10) . .
O10B W1 O21 W2 -175.2(5) 3_656 .
O7B W1 O21 W2 -11.1(5) . .
O9B W1 O21 W2 107.7(6) . .
O17B W1 O21 W2 -85.0(5) 3_656 .
O9A W1 O21 W2 90.2(5) . .
O17A W1 O21 W2 -89.6(5) 3_656 .
O10A W1 O21 W2 -176.2(4) . .
O7A W1 O21 W2 1.7(4) . .
O20 W1 O21 W2 -136.8(6) 3_656 .
O1 W1 O21 W3 -53.7(10) . .
O10B W1 O21 W3 89.3(5) 3_656 .
O7B W1 O21 W3 -106.7(6) . .
O9B W1 O21 W3 12.1(5) . .
O17B W1 O21 W3 179.4(5) 3_656 .
O9A W1 O21 W3 -5.4(4) . .
O17A W1 O21 W3 174.8(4) 3_656 .
O10A W1 O21 W3 88.3(5) . .
O7A W1 O21 W3 -93.8(5) . .
O20 W1 O21 W3 127.7(6) 3_656 .
O3 W3 O21 Si1 -179.7(6) . .
O8B W3 O21 Si1 -124.5(9) . .
O12B W3 O21 Si1 -48.1(7) . .
O13B W3 O21 Si1 44.0(7) . .
O9B W3 O21 Si1 116.2(8) . .
O12A W3 O21 Si1 -42.9(7) . .
O9A W3 O21 Si1 133.6(8) . .
O13A W3 O21 Si1 43.5(7) . .
O8A W3 O21 Si1 -137.5(8) . .
O22 W3 O21 Si1 0.9(5) . .
O3 W3 O21 O19 -114.2(10) . 3_656
O8B W3 O21 O19 -59.0(9) . 3_656
O12B W3 O21 O19 17.4(9) . 3_656
O13B W3 O21 O19 109.4(9) . 3_656
O9B W3 O21 O19 -178.4(10) . 3_656
O12A W3 O21 O19 22.6(9) . 3_656
O9A W3 O21 O19 -161.0(9) . 3_656
O13A W3 O21 O19 108.9(8) . 3_656
O8A W3 O21 O19 -72.1(9) . 3_656
O22 W3 O21 O19 66.4(8) . 3_656
O3 W3 O21 W2 -45.0(10) . .
O8B W3 O21 W2 10.2(6) . .
O12B W3 O21 W2 86.6(5) . .
O13B W3 O21 W2 178.7(5) . .
O9B W3 O21 W2 -109.1(6) . .
O12A W3 O21 W2 91.8(5) . .
O9A W3 O21 W2 -91.7(5) . .
O13A W3 O21 W2 178.2(4) . .
O8A W3 O21 W2 -2.8(4) . .
O22 W3 O21 W2 135.6(6) . .
O3 W3 O21 W1 52.0(10) . .
O8B W3 O21 W1 107.2(6) . .
O12B W3 O21 W1 -176.4(5) . .
O13B W3 O21 W1 -84.3(5) . .
O9B W3 O21 W1 -12.1(5) . .
O12A W3 O21 W1 -171.2(4) . .
O9A W3 O21 W1 5.3(4) . .
O13A W3 O21 W1 -84.8(5) . .
O8A W3 O21 W1 94.2(5) . .
O22 W3 O21 W1 -127.4(6) . .
O19 Si1 O22 W6 -177.7(6) 3_656 .
O19 Si1 O22 W6 2.3(6) . .
O21 Si1 O22 W6 59.9(7) 3_656 .
O21 Si1 O22 W6 -120.1(7) . .
O20 Si1 O22 W6 -56.3(7) 3_656 .
O20 Si1 O22 W6 123.7(7) . .
O22 Si1 O22 W6 127(2) 3_656 .
O19 Si1 O22 W3 -56.5(8) 3_656 .
O19 Si1 O22 W3 123.5(8) . .
O21 Si1 O22 W3 -178.9(6) 3_656 .
O21 Si1 O22 W3 1.1(6) . .
O20 Si1 O22 W3 64.8(7) 3_656 .
O20 Si1 O22 W3 -115.2(7) . .
O22 Si1 O22 W3 -111(2) 3_656 .
O19 Si1 O22 W5 61.1(7) 3_656 .
O19 Si1 O22 W5 -118.9(7) . .
O21 Si1 O22 W5 -61.4(7) 3_656 .
O21 Si1 O22 W5 118.6(7) . .
O20 Si1 O22 W5 -177.6(5) 3_656 .
O20 Si1 O22 W5 2.4(5) . .
O22 Si1 O22 W5 6(2) 3_656 .
O6 W6 O22 Si1 -174.7(7) . .
O16B W6 O22 Si1 43.2(7) . .
O13B W6 O22 Si1 120.7(9) . .
O18B W6 O22 Si1 -48.6(7) . .
O15B W6 O22 Si1 -119.9(9) . .
O16A W6 O22 Si1 40.3(8) . .
O13A W6 O22 Si1 136.6(8) . .
O15A W6 O22 Si1 -136.3(8) . .
O18A W6 O22 Si1 -45.7(8) . .
O19 W6 O22 Si1 -2.0(5) . .
O6 W6 O22 W3 53.5(11) . .
O16B W6 O22 W3 -88.6(5) . .
O13B W6 O22 W3 -11.1(5) . .
O18B W6 O22 W3 179.6(5) . .
O15B W6 O22 W3 108.3(6) . .
O16A W6 O22 W3 -91.5(5) . .
O13A W6 O22 W3 4.8(4) . .
O15A W6 O22 W3 91.9(5) . .
O18A W6 O22 W3 -177.5(5) . .
O19 W6 O22 W3 -133.7(6) . .
O6 W6 O22 W5 -43.0(11) . .
O16B W6 O22 W5 174.9(5) . .
O13B W6 O22 W5 -107.6(7) . .
O18B W6 O22 W5 83.1(5) . .
O15B W6 O22 W5 11.8(5) . .
O16A W6 O22 W5 172.0(5) . .
O13A W6 O22 W5 -91.7(5) . .
O15A W6 O22 W5 -4.6(4) . .
O18A W6 O22 W5 86.0(5) . .
O19 W6 O22 W5 129.8(6) . .
O3 W3 O22 Si1 179.7(6) . .
O8B W3 O22 Si1 40.7(7) . .
O12B W3 O22 Si1 114.8(8) . .
O13B W3 O22 Si1 -121.8(9) . .
O9B W3 O22 Si1 -50.5(7) . .
O12A W3 O22 Si1 134.7(8) . .
O9A W3 O22 Si1 -45.9(7) . .
O13A W3 O22 Si1 -137.6(8) . .
O8A W3 O22 Si1 39.5(7) . .
O21 W3 O22 Si1 -0.9(5) . .
O3 W3 O22 W6 -47.4(10) . .
O8B W3 O22 W6 173.6(5) . .
O12B W3 O22 W6 -112.3(6) . .
O13B W3 O22 W6 11.1(5) . .
O9B W3 O22 W6 82.4(5) . .
O12A W3 O22 W6 -92.3(5) . .
O9A W3 O22 W6 87.0(5) . .
O13A W3 O22 W6 -4.7(4) . .
O8A W3 O22 W6 172.4(4) . .
O21 W3 O22 W6 132.0(6) . .
O3 W3 O22 W5 50.2(10) . .
O8B W3 O22 W5 -88.8(5) . .
O12B W3 O22 W5 -14.7(5) . .
O13B W3 O22 W5 108.7(7) . .
O9B W3 O22 W5 -180.0(5) . .
O12A W3 O22 W5 5.3(4) . .
O9A W3 O22 W5 -175.4(4) . .
O13A W3 O22 W5 92.9(5) . .
O8A W3 O22 W5 -90.0(5) . .
O21 W3 O22 W5 -130.3(6) . .
O5 W5 O22 Si1 -178.9(5) . .
O15B W5 O22 Si1 120.3(8) . .
O14A W5 O22 Si1 -46.9(7) . .
O17B W5 O22 Si1 46.0(7) . .
O12B W5 O22 Si1 -115.5(8) . .
O17A W5 O22 Si1 39.9(7) . .
O12A W5 O22 Si1 -134.8(7) . .
O15A W5 O22 Si1 137.5(7) . .
O14B W5 O22 Si1 -44.8(7) . .
O20 W5 O22 Si1 -2.0(5) . .
O5 W5 O22 W6 48.1(9) . .
O15B W5 O22 W6 -12.7(5) . .
O14A W5 O22 W6 -179.9(5) . .
O17B W5 O22 W6 -87.0(5) . .
O12B W5 O22 W6 111.5(6) . .
O17A W5 O22 W6 -93.1(5) . .
O12A W5 O22 W6 92.2(5) . .
O15A W5 O22 W6 4.5(4) . .
O14B W5 O22 W6 -177.8(4) . .
O20 W5 O22 W6 -135.0(6) . .
O5 W5 O22 W3 -49.3(9) . .
O15B W5 O22 W3 -110.1(6) . .
O14A W5 O22 W3 82.7(5) . .
O17B W5 O22 W3 175.6(5) . .
O12B W5 O22 W3 14.1(5) . .
O17A W5 O22 W3 169.5(4) . .
O12A W5 O22 W3 -5.2(4) . .
O15A W5 O22 W3 -92.9(5) . .
O14B W5 O22 W3 84.8(5) . .
O20 W5 O22 W3 127.6(6) . .
N1 C1 C2 C3 2.6(16) . .
C1 C2 C3 C4 0.0(15) . .
C2 C3 C4 C5 -0.4(16) . .
C3 C4 C5 N1 -1.5(16) . .
C3 C4 C5 C6 177.5(10) . .
N1 C5 C6 N2 28.1(12) . .
C4 C5 C6 N2 -150.9(10) . .
N2 C7 C8 C9 -36.2(14) . .
C7 C8 C9 N3 -37.8(14) . .
N3 C10 C11 N4 19.4(12) . .
N3 C10 C11 C12 -163.6(10) . .
N4 C11 C12 C13 1.9(17) . .
C10 C11 C12 C13 -174.9(10) . .
C11 C12 C13 C14 -4.4(17) . .
C12 C13 C14 C15 2.2(17) . .
C13 C14 C15 N4 2.7(17) . .
C2 C1 N1 C5 -4.6(16) . .
C2 C1 N1 Cu1 175.8(8) . .
C4 C5 N1 C1 4.0(15) . .
C6 C5 N1 C1 -175.1(9) . .
C4 C5 N1 Cu1 -176.4(8) . .
C6 C5 N1 Cu1 4.5(11) . .
N4 Cu1 N1 C1 -27.3(10) . .
N2 Cu1 N1 C1 154.5(10) . .
N3 Cu1 N1 C1 98(4) . .
N4 Cu1 N1 C5 153.1(7) . .
N2 Cu1 N1 C5 -25.1(7) . .
N3 Cu1 N1 C5 -82(4) . .
C8 C7 N2 C16 -63.8(11) . .
C8 C7 N2 C6 178.6(9) . .
C8 C7 N2 Cu1 65.9(10) . .
C5 C6 N2 C7 -163.6(9) . .
C5 C6 N2 C16 77.4(11) . .
C5 C6 N2 Cu1 -45.0(9) . .
N4 Cu1 N2 C7 19(8) . .
N1 Cu1 N2 C7 154.2(7) . .
N3 Cu1 N2 C7 -29.7(7) . .
N4 Cu1 N2 C16 146(7) . .
N1 Cu1 N2 C16 -79.2(7) . .
N3 Cu1 N2 C16 96.9(7) . .
N4 Cu1 N2 C6 -98(8) . .
N1 Cu1 N2 C6 37.5(6) . .
N3 Cu1 N2 C6 -146.4(6) . .
C8 C9 N3 C17 -59.0(11) . .
C8 C9 N3 C10 -177.1(9) . .
C8 C9 N3 Cu1 68.2(10) . .
C11 C10 N3 C9 -154.6(9) . .
C11 C10 N3 C17 86.1(10) . .
C11 C10 N3 Cu1 -36.4(9) . .
N4 Cu1 N3 C9 149.8(7) . .
N1 Cu1 N3 C9 24(5) . .
N2 Cu1 N3 C9 -32.1(7) . .
N4 Cu1 N3 C17 -85.3(7) . .
N1 Cu1 N3 C17 149(4) . .
N2 Cu1 N3 C17 92.7(7) . .
N4 Cu1 N3 C10 33.1(6) . .
N1 Cu1 N3 C10 -93(4) . .
N2 Cu1 N3 C10 -148.8(6) . .
C12 C11 N4 C15 2.8(15) . .
C10 C11 N4 C15 179.8(9) . .
C12 C11 N4 Cu1 -168.0(8) . .
C10 C11 N4 Cu1 9.0(11) . .
C14 C15 N4 C11 -5.1(15) . .
C14 C15 N4 Cu1 164.0(8) . .
N1 Cu1 N4 C11 151.6(7) . .
N2 Cu1 N4 C11 -74(8) . .
N3 Cu1 N4 C11 -24.6(7) . .
N1 Cu1 N4 C15 -18.0(9) . .
N2 Cu1 N4 C15 117(8) . .
N3 Cu1 N4 C15 165.8(9) . .
